data_7703928
loop_
_publ_author_name
'Berti, Beatrice'
'Cesari, Cristiana'
'Femoni, Cristina'
'Funaioli, Tiziana'
'Iapalucci, Maria Carmela'
'Zacchini, Stefano'

_publ_section_title
;
 Redox active Ni-Pd carbonyl alloy nanoclusters: syntheses, molecular
 structures and electrochemistry of
 [Ni<sub>22-x</sub>Pd<sub>20+x</sub>(CO)<sub>48</sub>]<sup>6-</sup> (x =
 0.62), [Ni<sub>29-x</sub>Pd<sub>6+x</sub>(CO)<sub>42</sub>]<sup>6-</sup>
 (x = 0.09) and
 [Ni<sub>29+x</sub>Pd<sub>6-x</sub>(CO)<sub>42</sub>]<sup>6-</sup> (x =
 0.27).
;
_journal_issue 17
_journal_name_full 'Dalton transactions (Cambridge, England : 2003)'
_journal_page_first 5513
_journal_page_last 5522
_journal_paper_doi 10.1039/d0dt00337a
_journal_volume 49
_journal_year 2020
_chemical_formula_sum 'C156 H240 N6 Ni21.37 O52 Pd20.63'
_chemical_formula_weight 6481.19
_space_group_crystal_system monoclinic
_space_group_IT_number 15
_space_group_name_Hall '-C 2yc'
_space_group_name_H-M_alt 'C 1 2/c 1'
_atom_sites_solution_hydrogens geom
_audit_creation_method SHELXL-2014/7
_audit_update_record
;
2020-01-28 deposited with the CCDC.	2020-04-01 downloaded from the CCDC.
;
_cell_angle_alpha 90
_cell_angle_beta 119.3140(10)
_cell_angle_gamma 90
_cell_formula_units_Z 4
_cell_length_a 38.6411(12)
_cell_length_b 17.6379(6)
_cell_length_c 33.0067(17)
_cell_measurement_reflns_used 9497
_cell_measurement_temperature 100(2)
_cell_measurement_theta_max 31.5345
_cell_measurement_theta_min 2.5415
_cell_volume 19615.1(14)
_computing_cell_refinement 'APEX2 (Bruker AXS, 2006)'
_computing_data_collection 'APEX2 (Bruker AXS, 2006)'
_computing_data_reduction 'SAINT (Bruker AXS, 2004)'
_computing_molecular_graphics 'SCHAKAL99 (Keller, 1999)'
_computing_publication_material 'XCIF (Bruker AXS, 2001)'
_computing_structure_refinement 'SHELXL-2014/7 (Sheldrick, 2014)'
_computing_structure_solution 'SHELXL-2014/7 (Sheldrick, 2014)'
_diffrn_ambient_temperature 100(2)
_diffrn_measured_fraction_theta_full 0.996
_diffrn_measured_fraction_theta_max 0.990
_diffrn_measurement_device_type 'PHOTON2 area detector'
_diffrn_measurement_method 'phi and omega scans'
_diffrn_radiation_type MoK\a
_diffrn_radiation_wavelength 0.71073
_diffrn_reflns_av_R_equivalents 0.0510
_diffrn_reflns_av_unetI/netI 0.0315
_diffrn_reflns_Laue_measured_fraction_full 0.996
_diffrn_reflns_Laue_measured_fraction_max 0.990
_diffrn_reflns_limit_h_max 49
_diffrn_reflns_limit_h_min -49
_diffrn_reflns_limit_k_max 22
_diffrn_reflns_limit_k_min -22
_diffrn_reflns_limit_l_max 40
_diffrn_reflns_limit_l_min -42
_diffrn_reflns_number 149731
_diffrn_reflns_point_group_measured_fraction_full 0.996
_diffrn_reflns_point_group_measured_fraction_max 0.990
_diffrn_reflns_theta_full 25.242
_diffrn_reflns_theta_max 27.000
_diffrn_reflns_theta_min 1.692
_diffrn_source 'fine-focus sealed tube'
_exptl_absorpt_coefficient_mu 3.902
_exptl_absorpt_correction_T_max 0.3380
_exptl_absorpt_correction_T_min 0.2308
_exptl_absorpt_correction_type empirical
_exptl_absorpt_process_details
;
 Data were corrected for Lorentz polarization and absorption
 effects (empirical absorption corrections SADABS).
 R(int) = 0.1514 (selected reflections only, before parameter refinement)
 R(int) = 0.0648 (selected reflections only, after parameter refinement)
;
_exptl_crystal_colour black
_exptl_crystal_density_diffrn 2.195
_exptl_crystal_description prism
_exptl_crystal_F_000 12725
_exptl_crystal_size_max 0.210
_exptl_crystal_size_mid 0.160
_exptl_crystal_size_min 0.140
_refine_diff_density_max 3.595
_refine_diff_density_min -1.211
_refine_diff_density_rms 0.169
_refine_ls_extinction_method none
_refine_ls_goodness_of_fit_ref 1.061
_refine_ls_hydrogen_treatment constr
_refine_ls_matrix_type full
_refine_ls_number_parameters 1129
_refine_ls_number_reflns 21214
_refine_ls_number_restraints 445
_refine_ls_restrained_S_all 1.078
_refine_ls_R_factor_all 0.0567
_refine_ls_R_factor_gt 0.0452
_refine_ls_shift/su_max 0.001
_refine_ls_shift/su_mean 0.000
_refine_ls_structure_factor_coef Fsqd
_refine_ls_weighting_details 'w=1/[\s^2^(Fo^2^)+(0.0246P)^2^+451.1749P] where P=(Fo^2^+2Fc^2^)/3'
_refine_ls_weighting_scheme calc
_refine_ls_wR_factor_gt 0.0981
_refine_ls_wR_factor_ref 0.1033
_reflns_Friedel_coverage 0.000
_reflns_number_gt 17542
_reflns_number_total 21214
_reflns_threshold_expression 'I > 2\s(I)'
_cod_data_source_file d0dt00337a2.cif
_cod_data_source_block 1
_cod_depositor_comments 'Adding full bibliography for 7703928--7703930.cif.'
_cod_original_sg_symbol_H-M 'C 2/c'
_cod_database_code 7703928
_shelx_shelxl_version_number 2014/7
_shelx_space_group_comment
;
The symmetry employed for this shelxl refinement is uniquely defined
by the following loop, which should always be used as a source of
symmetry information in preference to the above space-group names.
They are only intended as comments.
;
_shelx_estimated_absorpt_t_min 0.495
_shelx_estimated_absorpt_t_max 0.611

loop_
_space_group_symop_operation_xyz
'x, y, z'
'-x, y, -z+1/2'
'x+1/2, y+1/2, z'
'-x+1/2, y+1/2, -z+1/2'
'-x, -y, -z'
'x, -y, z-1/2'
'-x+1/2, -y+1/2, -z'
'x+1/2, -y+1/2, z-1/2'

loop_
_atom_site_label
_atom_site_type_symbol
_atom_site_fract_x
_atom_site_fract_y
_atom_site_fract_z
_atom_site_U_iso_or_equiv
_atom_site_adp_type
_atom_site_occupancy
_atom_site_site_symmetry_order
_atom_site_calc_flag
_atom_site_refinement_flags_posn
_atom_site_refinement_flags_adp
_atom_site_refinement_flags_occupancy
_atom_site_disorder_assembly
_atom_site_disorder_group
Ni1 Ni 0.10604(2) 0.10410(5) 0.38845(3) 0.02266(17) Uani 1 1 d . . . . .
Ni2 Ni 0.12392(2) 0.31838(4) 0.51343(3) 0.01875(16) Uani 1 1 d . . . . .
Ni3 Ni 0.1797(3) 0.0870(7) 0.4261(3) 0.0143(8) Uani 0.816(6) 1 d . . P A 1
Pd3 Pd 0.1772(9) 0.087(2) 0.4206(9) 0.0143(8) Uani 0.184(6) 1 d . . P A 2
Ni4 Ni 0.28711(2) 0.04339(4) 0.60811(3) 0.01664(15) Uani 1 1 d . . . . .
Ni5 Ni 0.25341(2) 0.06521(4) 0.45849(2) 0.01352(14) Uani 1 1 d . . . . .
Ni6 Ni 0.30438(2) 0.04654(4) 0.54465(2) 0.01482(15) Uani 1 1 d . . . . .
Ni7 Ni 0.32454(2) 0.04844(4) 0.48357(3) 0.01708(16) Uani 1 1 d . . . . .
Ni8 Ni 0.1803(2) 0.3386(6) 0.3962(3) 0.0149(8) Uani 0.867(6) 1 d . . P A 1
Pd8 Pd 0.1843(10) 0.338(2) 0.3957(14) 0.0149(8) Uani 0.133(6) 1 d . . P A 2
Ni9 Ni 0.30297(2) 0.45229(4) 0.42683(3) 0.01805(16) Uani 1 1 d . . . . .
Ni10 Ni 0.40924(2) 0.38446(5) 0.49990(3) 0.02572(19) Uani 1 1 d . . . . .
Pd11 Pd 0.23198(2) 0.31887(2) 0.48462(2) 0.01040(8) Uani 1 1 d . . . . .
Pd12 Pd 0.25856(2) 0.33093(2) 0.41836(2) 0.01221(9) Uani 1 1 d . . . . .
Pd13 Pd 0.29638(2) 0.18638(2) 0.44971(2) 0.01273(9) Uani 1 1 d . . . . .
Pd14 Pd 0.22736(2) 0.05547(2) 0.51797(2) 0.01278(9) Uani 1 1 d . . . . .
Pd15 Pd 0.15160(2) 0.33753(2) 0.45482(2) 0.01353(9) Uani 1 1 d . . . . .
Pd16 Pd 0.19091(2) 0.19741(2) 0.48611(2) 0.01128(9) Uani 1 1 d . . . . .
Pd17 Pd 0.1387(8) 0.2228(17) 0.3894(8) 0.0149(6) Uani 0.150(6) 1 d . . P A 1
Ni17 Ni 0.1418(2) 0.2249(5) 0.39568(19) 0.0149(6) Uani 0.850(6) 1 d . . P A 2
Pd18 Pd 0.14603(2) 0.06700(2) 0.47968(2) 0.01554(9) Uani 1 1 d . . . . .
Pd19 Pd 0.10885(2) 0.20952(3) 0.44982(2) 0.01696(10) Uani 1 1 d . . . . .
Pd20 Pd 0.33944(2) 0.31473(3) 0.45256(2) 0.01588(9) Uani 1 1 d . . . . .
Pd21 Pd 0.21804(8) 0.20367(11) 0.42282(10) 0.0112(3) Uani 0.842(6) 1 d . . P A 1
Ni21 Ni 0.2159(8) 0.2134(12) 0.4220(10) 0.0112(3) Uani 0.158(6) 1 d . . P A 2
C1 C 0.3535(2) 0.0057(4) 0.4618(2) 0.0276(14) Uani 1 1 d . . . . .
C2 C 0.27910(19) 0.0573(4) 0.4220(2) 0.0241(13) Uani 1 1 d . . . . .
C3 C 0.1635(2) 0.1542(4) 0.3681(2) 0.0313(16) Uani 1 1 d . . . . .
C4 C 0.20842(18) 0.0117(3) 0.41242(19) 0.0178(12) Uani 1 1 d . . . . .
C5 C 0.13768(19) 0.0130(4) 0.4133(2) 0.0228(13) Uani 1 1 d . . . . .
C6 C 0.09541(18) 0.3324(4) 0.4471(2) 0.0214(13) Uani 1 1 d . . . . .
C7 C 0.2753(2) -0.0212(4) 0.6408(2) 0.0288(15) Uani 1 1 d . . . . .
C8 C 0.3202(2) -0.0202(3) 0.5969(2) 0.0241(14) Uani 1 1 d . . . . .
C9 C 0.35669(19) 0.0349(4) 0.5500(2) 0.0250(14) Uani 1 1 d . . . . .
C10 C 0.24388(18) 0.2243(3) 0.3845(2) 0.0201(12) Uani 1 1 d . . . . .
C11 C 0.28308(18) 0.3761(3) 0.3805(2) 0.0200(12) Uani 1 1 d . . . . .
C12 C 0.3240(2) 0.5155(4) 0.4033(2) 0.0280(15) Uani 1 1 d . . . . .
C13 C 0.0619(2) 0.0569(4) 0.3497(3) 0.0380(18) Uani 1 1 d . . . . .
C14 C 0.0836(2) 0.3494(5) 0.5193(3) 0.0386(18) Uani 1 1 d . . . . .
C15 C 0.0855(2) 0.2031(4) 0.3656(3) 0.0326(16) Uani 1 1 d . . . . .
C16 C 0.1279(2) 0.3257(4) 0.3636(3) 0.0334(17) Uani 1 1 d . . . . .
C17 C 0.18674(19) 0.3757(4) 0.3469(2) 0.0232(13) Uani 1 1 d . . . . .
C18 C 0.2695(2) -0.0234(4) 0.4997(2) 0.0316(16) Uani 1 1 d . . . . .
C19 C 0.3773(2) 0.3507(4) 0.4339(3) 0.0282(15) Uani 1 1 d . . . . .
C20 C 0.4488(2) 0.4099(5) 0.4917(3) 0.044(2) Uani 1 1 d . . . . .
C21 C 0.20030(19) -0.0264(3) 0.5324(2) 0.0224(13) Uani 1 1 d . . . . .
C22 C 0.1037(2) 0.0137(4) 0.4852(3) 0.0302(15) Uani 1 1 d . . . . .
C23 C 0.16400(18) 0.3113(4) 0.5768(2) 0.0221(13) Uani 1 1 d . . . . .
C24 C 0.0579(2) 0.1737(4) 0.4426(3) 0.0313(16) Uani 1 1 d . . . . .
O1 O 0.36959(18) -0.0203(3) 0.4442(2) 0.0443(14) Uani 1 1 d . . . . .
O2 O 0.27076(14) 0.0430(3) 0.38357(16) 0.0298(11) Uani 1 1 d . . . . .
O3 O 0.15708(14) 0.1380(3) 0.33047(15) 0.0290(11) Uani 1 1 d . . . . .
O4 O 0.20242(13) -0.0415(3) 0.38949(16) 0.0282(10) Uani 1 1 d . . . . .
O5 O 0.13331(14) -0.0530(3) 0.40851(16) 0.0282(10) Uani 1 1 d . . . . .
O6 O 0.06540(13) 0.3576(3) 0.41723(17) 0.0286(11) Uani 1 1 d . . . . .
O7 O 0.27040(17) -0.0639(3) 0.6633(2) 0.0497(16) Uani 1 1 d . . . . .
O8 O 0.34066(17) -0.0723(3) 0.61324(18) 0.0403(13) Uani 1 1 d . . . . .
O9 O 0.38651(13) 0.0063(3) 0.57699(17) 0.0298(11) Uani 1 1 d . . . . .
O10 O 0.23747(13) 0.2080(2) 0.34727(14) 0.0232(9) Uani 1 1 d . . . . .
O11 O 0.27664(15) 0.3611(3) 0.34303(15) 0.0292(11) Uani 1 1 d . . . . .
O12 O 0.33764(18) 0.5584(3) 0.38968(19) 0.0448(14) Uani 1 1 d . . . . .
O13 O 0.03411(18) 0.0268(4) 0.3238(2) 0.067(2) Uani 1 1 d . . . . .
O14 O 0.0565(2) 0.3704(5) 0.5212(3) 0.085(3) Uani 1 1 d . U . . .
O15 O 0.05541(15) 0.2317(3) 0.33924(19) 0.0440(14) Uani 1 1 d . . . . .
O16 O 0.09945(15) 0.3572(4) 0.3356(2) 0.0527(17) Uani 1 1 d . . . . .
O17 O 0.17606(15) 0.3651(3) 0.30783(15) 0.0322(11) Uani 1 1 d . . . . .
O18 O 0.26513(15) -0.0891(3) 0.49427(16) 0.0350(12) Uani 1 1 d . . . . .
O19 O 0.37872(17) 0.3498(4) 0.4000(2) 0.0500(16) Uani 1 1 d . . . . .
O20 O 0.47550(19) 0.4240(5) 0.4860(3) 0.079(3) Uani 1 1 d . . . . .
O21 O 0.19662(15) -0.0916(2) 0.52451(17) 0.0300(11) Uani 1 1 d . . . . .
O22 O 0.09281(17) -0.0485(3) 0.4810(2) 0.0467(15) Uani 1 1 d . . . . .
O23 O 0.17117(14) 0.3212(3) 0.61495(16) 0.0275(10) Uani 1 1 d . . . . .
O24 O 0.02498(15) 0.1850(4) 0.4153(2) 0.0574(18) Uani 1 1 d . . . . .
N1 N 0.1907(2) 0.9760(4) 0.2508(2) 0.0420(15) Uani 1 1 d D U . . .
C101 C 0.1716(3) 0.9722(6) 0.2814(3) 0.058(2) Uani 1 1 d D U . . .
H10A H 0.1831 0.9287 0.3029 0.070 Uiso 1 1 calc R U . . .
H10B H 0.1786 1.0189 0.3005 0.070 Uiso 1 1 calc R U . . .
C102 C 0.1272(3) 0.9641(9) 0.2558(4) 0.089(3) Uani 1 1 d D U . . .
H10C H 0.1151 1.0100 0.2367 0.107 Uiso 1 1 calc R U . . .
H10D H 0.1196 0.9199 0.2347 0.107 Uiso 1 1 calc R U . . .
C103 C 0.1118(5) 0.9539(9) 0.2883(5) 0.104(4) Uani 1 1 d D U . . .
H10E H 0.1347 0.9487 0.3200 0.125 Uiso 1 1 calc R U . . .
H10F H 0.0974 1.0006 0.2878 0.125 Uiso 1 1 calc R U . . .
C104 C 0.0869(6) 0.8930(12) 0.2800(7) 0.177(7) Uani 1 1 d D U . . .
H10G H 0.0785 0.8916 0.3035 0.266 Uiso 1 1 calc R U . . .
H10H H 0.0636 0.8980 0.2491 0.266 Uiso 1 1 calc R U . . .
H10I H 0.1010 0.8460 0.2814 0.266 Uiso 1 1 calc R U . . .
C105 C 0.1811(3) 0.9069(5) 0.2203(3) 0.0464(19) Uani 1 1 d D U . . .
H10J H 0.1518 0.9010 0.2027 0.056 Uiso 1 1 calc R U . . .
H10K H 0.1902 0.9159 0.1975 0.056 Uiso 1 1 calc R U . . .
C106 C 0.1988(4) 0.8338(5) 0.2451(3) 0.067(3) Uani 1 1 d D U . . .
H10L H 0.1926 0.8275 0.2707 0.081 Uiso 1 1 calc R U . . .
H10M H 0.2280 0.8364 0.2591 0.081 Uiso 1 1 calc R U . . .
C107 C 0.1837(3) 0.7661(5) 0.2136(3) 0.055(2) Uani 1 1 d D U . . .
H10N H 0.1558 0.7568 0.2054 0.066 Uiso 1 1 calc R U . . .
H10O H 0.1842 0.7775 0.1846 0.066 Uiso 1 1 calc R U . . .
C108 C 0.2068(4) 0.6967(7) 0.2342(5) 0.102(4) Uani 1 1 d D U . . .
H10P H 0.1954 0.6549 0.2120 0.154 Uiso 1 1 calc R U . . .
H10Q H 0.2344 0.7049 0.2418 0.154 Uiso 1 1 calc R U . . .
H10R H 0.2059 0.6842 0.2626 0.154 Uiso 1 1 calc R U . . .
C109 C 0.2340(3) 0.9818(6) 0.2833(3) 0.061(2) Uani 1 1 d D U . . .
H10S H 0.2421 0.9376 0.3044 0.074 Uiso 1 1 calc R U . . .
H10T H 0.2388 1.0277 0.3026 0.074 Uiso 1 1 calc R U . . .
C110 C 0.2608(3) 0.9854(7) 0.2621(4) 0.077(3) Uani 1 1 d D U . . .
H11A H 0.2570 1.0332 0.2448 0.093 Uiso 1 1 calc R U . . .
H11B H 0.2562 0.9419 0.2411 0.093 Uiso 1 1 calc R U . . .
C111 C 0.3029(4) 0.9815(10) 0.3062(5) 0.113(4) Uani 1 1 d D U . . .
H11C H 0.3069 1.0262 0.3262 0.136 Uiso 1 1 calc R U . . .
H11D H 0.3050 0.9354 0.3243 0.136 Uiso 1 1 calc R U . . .
C112 C 0.3319(5) 0.9802(11) 0.2929(7) 0.140(6) Uani 1 1 d D U . . .
H11E H 0.3582 0.9778 0.3206 0.210 Uiso 1 1 calc R U . . .
H11F H 0.3281 0.9357 0.2734 0.210 Uiso 1 1 calc R U . . .
H11G H 0.3300 1.0263 0.2753 0.210 Uiso 1 1 calc R U . . .
C113 C 0.1756(3) 1.0425(4) 0.2185(2) 0.0422(18) Uani 1 1 d D U . . .
H11H H 0.1468 1.0352 0.1971 0.051 Uiso 1 1 calc R U . . .
H11I H 0.1889 1.0427 0.1993 0.051 Uiso 1 1 calc R U . . .
C114 C 0.1815(3) 1.1191(5) 0.2413(3) 0.048(2) Uani 1 1 d D U . . .
H11J H 0.2099 1.1263 0.2643 0.058 Uiso 1 1 calc R U . . .
H11K H 0.1661 1.1220 0.2579 0.058 Uiso 1 1 calc R U . . .
C115 C 0.1680(4) 1.1807(5) 0.2047(3) 0.071(3) Uani 1 1 d D U . . .
H11L H 0.1395 1.1737 0.1823 0.085 Uiso 1 1 calc R U . . .
H11M H 0.1829 1.1760 0.1875 0.085 Uiso 1 1 calc R U . . .
C116 C 0.1744(4) 1.2594(6) 0.2257(4) 0.092(4) Uani 1 1 d D U . . .
H11N H 0.1653 1.2974 0.2009 0.138 Uiso 1 1 calc R U . . .
H11O H 0.1594 1.2646 0.2423 0.138 Uiso 1 1 calc R U . . .
H11P H 0.2028 1.2669 0.2474 0.138 Uiso 1 1 calc R U . . .
N2 N 0.37413(19) 0.7744(3) 0.5380(2) 0.0366(13) Uani 1 1 d D U . . .
C201 C 0.4028(3) 0.7133(4) 0.5659(3) 0.0486(19) Uani 1 1 d D U . . .
H20A H 0.4194 0.7016 0.5514 0.058 Uiso 1 1 calc R U . . .
H20B H 0.3875 0.6670 0.5637 0.058 Uiso 1 1 calc R U . . .
C202 C 0.4301(3) 0.7306(6) 0.6167(4) 0.072(3) Uani 1 1 d D U . . .
H20C H 0.4143 0.7396 0.6325 0.086 Uiso 1 1 calc R U . . .
H20D H 0.4458 0.7767 0.6200 0.086 Uiso 1 1 calc R U . . .
C203 C 0.4575(4) 0.6631(7) 0.6386(5) 0.096(4) Uani 1 1 d D U . . .
H20E H 0.4417 0.6179 0.6370 0.115 Uiso 1 1 calc R U . . .
H20F H 0.4717 0.6520 0.6212 0.115 Uiso 1 1 calc R U . . .
C204 C 0.4872(5) 0.6800(9) 0.6888(5) 0.147(7) Uani 1 1 d D U . . .
H20G H 0.5048 0.6362 0.7025 0.221 Uiso 1 1 calc R U . . .
H20H H 0.5031 0.7244 0.6903 0.221 Uiso 1 1 calc R U . . .
H20I H 0.4731 0.6904 0.7060 0.221 Uiso 1 1 calc R U . . .
C205 C 0.3947(3) 0.8494(4) 0.5431(3) 0.0430(18) Uani 1 1 d D U . . .
H20J H 0.3742 0.8877 0.5246 0.052 Uiso 1 1 calc R U . . .
H20K H 0.4070 0.8651 0.5761 0.052 Uiso 1 1 calc R U . . .
C206 C 0.4260(3) 0.8513(5) 0.5288(4) 0.055(2) Uani 1 1 d D U . . .
H20L H 0.4136 0.8456 0.4947 0.066 Uiso 1 1 calc R U . . .
H20M H 0.4448 0.8088 0.5436 0.066 Uiso 1 1 calc R U . . .
C207 C 0.4485(3) 0.9274(5) 0.5439(4) 0.054(2) Uani 1 1 d D U . . .
H20N H 0.4288 0.9691 0.5341 0.065 Uiso 1 1 calc R U . . .
H20O H 0.4643 0.9285 0.5782 0.065 Uiso 1 1 calc R U . . .
C208 C 0.4751(3) 0.9413(7) 0.5245(5) 0.078(3) Uani 1 1 d D U . . .
H20P H 0.4883 0.9904 0.5355 0.117 Uiso 1 1 calc R U . . .
H20Q H 0.4952 0.9010 0.5347 0.117 Uiso 1 1 calc R U . . .
H20R H 0.4597 0.9416 0.4905 0.117 Uiso 1 1 calc R U . . .
C209 C 0.3535(3) 0.7482(5) 0.4884(3) 0.051(2) Uani 1 1 d D U . . .
H20S H 0.3404 0.6992 0.4867 0.062 Uiso 1 1 calc R U . . .
H20T H 0.3739 0.7387 0.4791 0.062 Uiso 1 1 calc R U . . .
C210 C 0.3230(3) 0.8016(6) 0.4537(3) 0.069(3) Uani 1 1 d D U . . .
H21A H 0.3356 0.8498 0.4524 0.082 Uiso 1 1 calc R U . . .
H21B H 0.3023 0.8129 0.4621 0.082 Uiso 1 1 calc R U . . .
C211 C 0.3053(4) 0.7598(8) 0.4071(4) 0.094(3) Uani 1 1 d D U . . .
H21C H 0.3270 0.7403 0.4021 0.113 Uiso 1 1 calc R U . . .
H21D H 0.2894 0.7161 0.4075 0.113 Uiso 1 1 calc R U . . .
C212 C 0.2809(5) 0.8094(9) 0.3702(5) 0.132(6) Uani 1 1 d D U . . .
H21E H 0.2698 0.7819 0.3406 0.199 Uiso 1 1 calc R U . . .
H21F H 0.2593 0.8281 0.3749 0.199 Uiso 1 1 calc R U . . .
H21G H 0.2968 0.8522 0.3696 0.199 Uiso 1 1 calc R U . . .
C213 C 0.3443(2) 0.7894(4) 0.5546(3) 0.0351(16) Uani 1 1 d D U . . .
H21H H 0.3593 0.8023 0.5880 0.042 Uiso 1 1 calc R U . . .
H21I H 0.3287 0.8347 0.5380 0.042 Uiso 1 1 calc R U . . .
C214 C 0.3158(2) 0.7268(4) 0.5485(3) 0.0401(17) Uani 1 1 d D U . . .
H21J H 0.3308 0.6793 0.5618 0.048 Uiso 1 1 calc R U . . .
H21K H 0.2977 0.7184 0.5150 0.048 Uiso 1 1 calc R U . . .
C215 C 0.2914(3) 0.7450(5) 0.5720(3) 0.0456(19) Uani 1 1 d D U . . .
H21L H 0.2796 0.7961 0.5622 0.055 Uiso 1 1 calc R U . . .
H21M H 0.2693 0.7081 0.5615 0.055 Uiso 1 1 calc R U . . .
C216 C 0.3152(3) 0.7427(6) 0.6242(3) 0.066(3) Uani 1 1 d D U . . .
H21N H 0.2980 0.7549 0.6374 0.099 Uiso 1 1 calc R U . . .
H21O H 0.3264 0.6919 0.6343 0.099 Uiso 1 1 calc R U . . .
H21P H 0.3368 0.7800 0.6350 0.099 Uiso 1 1 calc R U . . .
N3 N 0.9539(2) 0.3930(5) 0.3148(3) 0.071(2) Uani 1 1 d D U . . .
C301 C 0.9223(3) 0.4278(6) 0.2698(3) 0.062(2) Uani 1 1 d D U . . .
H30A H 0.9308 0.4231 0.2461 0.075 Uiso 1 1 calc R U . . .
H30B H 0.8975 0.3984 0.2588 0.075 Uiso 1 1 calc R U . . .
C302 C 0.9135(3) 0.5099(6) 0.2735(3) 0.070(3) Uani 1 1 d D U . . .
H30C H 0.9369 0.5411 0.2798 0.084 Uiso 1 1 calc R U . . .
H30D H 0.9081 0.5165 0.2997 0.084 Uiso 1 1 calc R U . . .
C303 C 0.8779(3) 0.5362(6) 0.2289(3) 0.073(3) Uani 1 1 d D U . . .
H30E H 0.8539 0.5098 0.2249 0.088 Uiso 1 1 calc R U . . .
H30F H 0.8818 0.5226 0.2022 0.088 Uiso 1 1 calc R U . . .
C304 C 0.8720(4) 0.6211(6) 0.2290(4) 0.083(4) Uani 1 1 d D U . . .
H30G H 0.8488 0.6363 0.1998 0.124 Uiso 1 1 calc R U . . .
H30H H 0.8677 0.6346 0.2551 0.124 Uiso 1 1 calc R U . . .
H30I H 0.8956 0.6474 0.2324 0.124 Uiso 1 1 calc R U . . .
C305 C 0.9364(3) 0.3787(7) 0.3453(4) 0.069(3) Uani 1 1 d D U . . .
H30J H 0.9112 0.3509 0.3268 0.083 Uiso 1 1 calc R U . . .
H30K H 0.9296 0.4285 0.3533 0.083 Uiso 1 1 calc R U . . .
C306 C 0.9608(3) 0.3351(8) 0.3905(4) 0.085(3) Uani 1 1 d D U . . .
H30L H 0.9817 0.3689 0.4134 0.101 Uiso 1 1 calc R U . . .
H30M H 0.9742 0.2920 0.3846 0.101 Uiso 1 1 calc R U . . .
C307 C 0.9358(4) 0.3047(9) 0.4114(4) 0.101(4) Uani 1 1 d D U . . .
H30N H 0.9135 0.2745 0.3875 0.122 Uiso 1 1 calc R U . . .
H30O H 0.9242 0.3481 0.4197 0.122 Uiso 1 1 calc R U . . .
C308 C 0.9599(5) 0.2541(10) 0.4558(5) 0.124(5) Uani 1 1 d D U . . .
H30P H 0.9423 0.2366 0.4674 0.186 Uiso 1 1 calc R U . . .
H30Q H 0.9709 0.2102 0.4477 0.186 Uiso 1 1 calc R U . . .
H30R H 0.9816 0.2839 0.4799 0.186 Uiso 1 1 calc R U . . .
C309 C 0.9674(3) 0.3203(6) 0.3048(5) 0.078(3) Uani 1 1 d D U . . .
H30S H 0.9901 0.3018 0.3341 0.093 Uiso 1 1 calc R U . . .
H30T H 0.9775 0.3307 0.2830 0.093 Uiso 1 1 calc R U . . .
C310 C 0.9377(4) 0.2577(7) 0.2849(5) 0.097(3) Uani 1 1 d D U . . .
H31A H 0.9148 0.2729 0.2549 0.116 Uiso 1 1 calc R U . . .
H31B H 0.9280 0.2430 0.3065 0.116 Uiso 1 1 calc R U . . .
C311 C 0.9607(5) 0.1927(8) 0.2784(6) 0.115(4) Uani 1 1 d D U . . .
H31C H 0.9681 0.2065 0.2546 0.138 Uiso 1 1 calc R U . . .
H31D H 0.9852 0.1824 0.3080 0.138 Uiso 1 1 calc R U . . .
C312 C 0.9364(5) 0.1278(10) 0.2642(7) 0.140(6) Uani 1 1 d D U . . .
H31E H 0.9508 0.0856 0.2599 0.210 Uiso 1 1 calc R U . . .
H31F H 0.9293 0.1142 0.2880 0.210 Uiso 1 1 calc R U . . .
H31G H 0.9122 0.1383 0.2348 0.210 Uiso 1 1 calc R U . . .
C313 C 0.9885(3) 0.4458(7) 0.3404(5) 0.093(3) Uani 1 1 d D U . . .
H31H H 1.0074 0.4227 0.3706 0.111 Uiso 1 1 calc R U . . .
H31I H 0.9788 0.4938 0.3469 0.111 Uiso 1 1 calc R U . . .
C314 C 1.0106(4) 0.4641(8) 0.3131(5) 0.108(4) Uani 1 1 d D U . . .
H31J H 0.9919 0.4665 0.2793 0.130 Uiso 1 1 calc R U . . .
H31K H 1.0312 0.4256 0.3192 0.130 Uiso 1 1 calc R U . . .
C315 C 1.0298(5) 0.5439(9) 0.3326(6) 0.121(4) Uani 1 1 d D U . . .
H31L H 1.0083 0.5804 0.3265 0.146 Uiso 1 1 calc R U . . .
H31M H 1.0468 0.5399 0.3667 0.146 Uiso 1 1 calc R U . . .
C316 C 1.0528(5) 0.5731(11) 0.3133(6) 0.144(6) Uani 1 1 d D U . . .
H31N H 1.0636 0.6226 0.3272 0.216 Uiso 1 1 calc R U . . .
H31O H 1.0746 0.5381 0.3199 0.216 Uiso 1 1 calc R U . . .
H31P H 1.0361 0.5787 0.2796 0.216 Uiso 1 1 calc R U . . .
O401 O 0.0304(5) 0.3372(9) 0.6358(6) 0.183(5) Uiso 1 1 d D U . . .
C401 C 0.0559(6) 0.3000(13) 0.6330(9) 0.182(6) Uiso 1 1 d D U . . .
C402 C 0.0890(5) 0.3440(10) 0.6328(6) 0.134(6) Uiso 1 1 d D U . . .
H40A H 0.1076 0.3088 0.6305 0.202 Uiso 1 1 calc R U . . .
H40B H 0.0781 0.3786 0.6062 0.202 Uiso 1 1 calc R U . . .
H40C H 0.1029 0.3732 0.6617 0.202 Uiso 1 1 calc R U . . .
C403 C 0.0389(7) 0.2336(14) 0.5996(8) 0.205(8) Uiso 1 1 d D U . . .
H40D H 0.0606 0.2059 0.5988 0.307 Uiso 1 1 calc R U . . .
H40E H 0.0249 0.1995 0.6101 0.307 Uiso 1 1 calc R U . . .
H40F H 0.0204 0.2524 0.5684 0.307 Uiso 1 1 calc R U . . .
O411 O 0.4197(3) 0.4618(6) 0.3553(3) 0.103(3) Uiso 1 1 d D U . . .
C411 C 0.4453(4) 0.5058(7) 0.3816(5) 0.084(3) Uiso 1 1 d D U . . .
C412 C 0.4367(5) 0.5735(9) 0.4024(6) 0.119(5) Uiso 1 1 d D U . . .
H41A H 0.4615 0.6006 0.4223 0.179 Uiso 1 1 calc R U . . .
H41B H 0.4183 0.6072 0.3775 0.179 Uiso 1 1 calc R U . . .
H41C H 0.4246 0.5570 0.4210 0.179 Uiso 1 1 calc R U . . .
C413 C 0.4875(4) 0.4917(8) 0.3926(5) 0.094(4) Uiso 1 1 d D U . . .
H41D H 0.5048 0.5309 0.4139 0.142 Uiso 1 1 calc R U . . .
H41E H 0.4961 0.4418 0.4072 0.142 Uiso 1 1 calc R U . . .
H41F H 0.4891 0.4931 0.3639 0.142 Uiso 1 1 calc R U . . .

loop_
_atom_site_aniso_label
_atom_site_aniso_U_11
_atom_site_aniso_U_22
_atom_site_aniso_U_33
_atom_site_aniso_U_23
_atom_site_aniso_U_13
_atom_site_aniso_U_12
Ni1 0.0235(4) 0.0181(4) 0.0187(4) -0.0020(3) 0.0043(3) 0.0000(3)
Ni2 0.0169(4) 0.0180(4) 0.0228(4) 0.0000(3) 0.0107(3) 0.0018(3)
Ni3 0.0171(15) 0.0129(4) 0.011(2) -0.0001(16) 0.0059(17) -0.0009(9)
Pd3 0.0171(15) 0.0129(4) 0.011(2) -0.0001(16) 0.0059(17) -0.0009(9)
Ni4 0.0210(4) 0.0136(4) 0.0133(3) 0.0037(3) 0.0069(3) 0.0011(3)
Ni5 0.0156(3) 0.0123(3) 0.0119(3) -0.0012(3) 0.0061(3) -0.0011(3)
Ni6 0.0171(4) 0.0119(3) 0.0127(3) 0.0006(3) 0.0051(3) 0.0010(3)
Ni7 0.0197(4) 0.0131(4) 0.0186(4) -0.0006(3) 0.0095(3) 0.0018(3)
Ni8 0.0170(18) 0.0141(4) 0.0142(5) -0.0001(3) 0.0081(10) -0.0013(12)
Pd8 0.0170(18) 0.0141(4) 0.0142(5) -0.0001(3) 0.0081(10) -0.0013(12)
Ni9 0.0254(4) 0.0149(4) 0.0168(4) 0.0003(3) 0.0126(3) -0.0042(3)
Ni10 0.0220(4) 0.0254(4) 0.0320(5) -0.0025(4) 0.0150(4) -0.0051(3)
Pd11 0.01229(19) 0.00870(18) 0.00850(18) 0.00049(14) 0.00377(15) -0.00028(15)
Pd12 0.0152(2) 0.0107(2) 0.01013(19) 0.00081(15) 0.00576(16) -0.00054(16)
Pd13 0.0147(2) 0.0111(2) 0.01171(19) -0.00074(15) 0.00592(16) -0.00018(16)
Pd14 0.0162(2) 0.00948(19) 0.01171(19) 0.00061(15) 0.00608(16) -0.00132(16)
Pd15 0.0126(2) 0.0109(2) 0.0142(2) 0.00017(16) 0.00431(16) 0.00055(16)
Pd16 0.01240(19) 0.00950(19) 0.01012(18) -0.00022(15) 0.00409(16) -0.00054(15)
Pd17 0.0158(14) 0.0138(6) 0.0099(18) -0.0012(13) 0.0022(14) -0.0002(8)
Ni17 0.0158(14) 0.0138(6) 0.0099(18) -0.0012(13) 0.0022(14) -0.0002(8)
Pd18 0.0166(2) 0.0131(2) 0.0161(2) -0.00073(16) 0.00743(17) -0.00245(17)
Pd19 0.0138(2) 0.0150(2) 0.0190(2) -0.00060(17) 0.00565(18) -0.00070(17)
Pd20 0.0163(2) 0.0154(2) 0.0173(2) -0.00088(17) 0.00922(18) -0.00201(17)
Pd21 0.0135(5) 0.0080(7) 0.0100(3) 0.0000(5) 0.0041(3) 0.0004(5)
Ni21 0.0135(5) 0.0080(7) 0.0100(3) 0.0000(5) 0.0041(3) 0.0004(5)
C1 0.031(4) 0.023(3) 0.033(4) 0.002(3) 0.019(3) 0.005(3)
C2 0.023(3) 0.027(3) 0.026(3) -0.006(3) 0.014(3) -0.004(3)
C3 0.030(4) 0.040(4) 0.018(3) -0.003(3) 0.007(3) 0.008(3)
C4 0.022(3) 0.018(3) 0.013(3) 0.000(2) 0.009(2) -0.002(2)
C5 0.024(3) 0.024(3) 0.020(3) 0.000(2) 0.010(3) 0.000(3)
C6 0.017(3) 0.020(3) 0.027(3) 0.000(3) 0.010(3) 0.000(2)
C7 0.029(3) 0.032(4) 0.020(3) 0.009(3) 0.009(3) 0.001(3)
C8 0.036(4) 0.015(3) 0.018(3) 0.001(2) 0.011(3) 0.008(3)
C9 0.024(3) 0.020(3) 0.029(3) -0.001(3) 0.012(3) 0.004(3)
C10 0.024(3) 0.017(3) 0.016(3) -0.004(2) 0.008(2) -0.004(2)
C11 0.026(3) 0.018(3) 0.021(3) 0.003(2) 0.016(3) -0.004(2)
C12 0.039(4) 0.028(4) 0.020(3) 0.001(3) 0.016(3) -0.006(3)
C13 0.032(4) 0.030(4) 0.038(4) -0.003(3) 0.006(3) -0.003(3)
C14 0.029(4) 0.054(5) 0.041(4) 0.011(4) 0.023(3) 0.013(4)
C15 0.025(4) 0.022(3) 0.035(4) 0.000(3) 0.003(3) 0.003(3)
C16 0.025(3) 0.041(4) 0.035(4) 0.018(3) 0.015(3) 0.006(3)
C17 0.023(3) 0.025(3) 0.020(3) 0.002(3) 0.010(3) 0.003(3)
C18 0.034(4) 0.020(3) 0.021(3) -0.002(3) -0.002(3) 0.002(3)
C19 0.026(3) 0.028(4) 0.036(4) -0.005(3) 0.019(3) -0.005(3)
C20 0.033(4) 0.062(6) 0.038(4) -0.010(4) 0.019(4) -0.021(4)
C21 0.030(3) 0.018(3) 0.022(3) 0.003(2) 0.015(3) -0.001(3)
C22 0.028(3) 0.028(4) 0.037(4) -0.002(3) 0.018(3) -0.009(3)
C23 0.021(3) 0.023(3) 0.028(3) -0.004(3) 0.016(3) 0.000(2)
C24 0.029(4) 0.021(3) 0.041(4) 0.002(3) 0.015(3) -0.003(3)
O1 0.059(4) 0.040(3) 0.051(3) 0.001(3) 0.040(3) 0.011(3)
O2 0.032(3) 0.038(3) 0.023(2) -0.009(2) 0.016(2) -0.004(2)
O3 0.030(3) 0.032(3) 0.018(2) -0.0058(19) 0.0061(19) 0.003(2)
O4 0.025(2) 0.028(3) 0.031(2) -0.012(2) 0.013(2) -0.007(2)
O5 0.033(3) 0.021(2) 0.031(3) -0.0048(19) 0.015(2) -0.004(2)
O6 0.014(2) 0.026(2) 0.036(3) 0.006(2) 0.005(2) 0.0045(18)
O7 0.046(3) 0.053(4) 0.046(3) 0.030(3) 0.020(3) -0.001(3)
O8 0.065(4) 0.029(3) 0.032(3) 0.016(2) 0.028(3) 0.026(3)
O9 0.024(2) 0.021(2) 0.035(3) 0.006(2) 0.007(2) 0.0071(19)
O10 0.029(2) 0.024(2) 0.014(2) -0.0052(17) 0.0083(18) -0.0045(19)
O11 0.045(3) 0.028(3) 0.021(2) -0.0003(19) 0.021(2) -0.007(2)
O12 0.064(4) 0.040(3) 0.041(3) 0.001(3) 0.034(3) -0.018(3)
O13 0.038(3) 0.050(4) 0.069(5) -0.011(3) -0.008(3) -0.013(3)
O14 0.060(4) 0.133(7) 0.090(5) 0.014(5) 0.059(4) 0.036(5)
O15 0.027(3) 0.031(3) 0.046(3) 0.003(2) -0.004(2) 0.001(2)
O16 0.022(3) 0.068(4) 0.057(4) 0.043(3) 0.010(3) 0.009(3)
O17 0.042(3) 0.037(3) 0.016(2) -0.002(2) 0.013(2) -0.004(2)
O18 0.045(3) 0.013(2) 0.025(2) -0.0021(19) 0.000(2) 0.001(2)
O19 0.046(3) 0.071(4) 0.044(3) -0.006(3) 0.031(3) -0.022(3)
O20 0.043(4) 0.134(7) 0.077(5) -0.012(5) 0.041(4) -0.040(4)
O21 0.052(3) 0.011(2) 0.036(3) -0.0051(19) 0.029(2) -0.007(2)
O22 0.051(3) 0.034(3) 0.070(4) -0.007(3) 0.041(3) -0.017(3)
O23 0.033(3) 0.030(3) 0.026(2) -0.006(2) 0.020(2) 0.001(2)
O24 0.020(3) 0.057(4) 0.076(4) 0.025(3) 0.009(3) -0.009(3)
N1 0.051(3) 0.053(3) 0.026(3) -0.014(3) 0.022(2) 0.002(3)
C101 0.084(5) 0.071(5) 0.041(4) -0.017(4) 0.047(4) -0.005(4)
C102 0.101(6) 0.116(7) 0.081(6) -0.031(5) 0.069(5) -0.020(6)
C103 0.112(6) 0.130(7) 0.102(6) -0.026(6) 0.078(5) -0.022(6)
C104 0.198(13) 0.186(13) 0.147(12) -0.008(11) 0.084(10) -0.070(11)
C105 0.059(4) 0.057(4) 0.030(3) -0.012(3) 0.027(3) 0.002(4)
C106 0.084(6) 0.058(5) 0.050(5) -0.009(4) 0.026(4) 0.004(5)
C107 0.081(6) 0.048(5) 0.052(5) -0.004(4) 0.045(4) -0.005(4)
C108 0.116(9) 0.089(8) 0.098(9) -0.001(7) 0.050(7) 0.011(7)
C109 0.056(5) 0.070(5) 0.039(4) -0.020(4) 0.008(4) 0.009(4)
C110 0.056(5) 0.087(6) 0.071(6) -0.029(5) 0.018(4) 0.005(5)
C111 0.085(7) 0.110(8) 0.114(8) -0.003(7) 0.024(6) 0.011(7)
C112 0.111(10) 0.124(11) 0.165(12) 0.006(10) 0.052(8) 0.027(9)
C113 0.050(4) 0.050(4) 0.023(3) -0.011(3) 0.016(3) -0.001(3)
C114 0.061(5) 0.054(5) 0.032(4) -0.013(3) 0.024(3) 0.006(4)
C115 0.094(6) 0.056(5) 0.045(5) -0.014(4) 0.021(5) 0.012(5)
C116 0.130(10) 0.061(7) 0.060(7) -0.016(6) 0.028(7) 0.028(7)
N2 0.052(3) 0.015(2) 0.055(3) -0.009(2) 0.036(3) -0.011(2)
C201 0.050(4) 0.024(3) 0.084(5) 0.008(4) 0.043(4) 0.002(3)
C202 0.056(5) 0.049(5) 0.105(6) 0.026(5) 0.035(5) 0.009(4)
C203 0.070(5) 0.070(6) 0.123(7) 0.028(5) 0.028(5) 0.008(5)
C204 0.093(9) 0.110(10) 0.158(11) 0.051(9) -0.001(8) 0.008(8)
C205 0.056(4) 0.023(3) 0.056(4) -0.004(3) 0.032(4) -0.009(3)
C206 0.062(5) 0.043(4) 0.070(5) -0.011(4) 0.041(4) -0.015(4)
C207 0.050(5) 0.050(5) 0.072(5) -0.002(4) 0.037(4) -0.005(4)
C208 0.082(7) 0.070(7) 0.116(9) -0.006(7) 0.075(7) -0.011(6)
C209 0.074(5) 0.038(4) 0.062(4) -0.022(3) 0.048(4) -0.029(4)
C210 0.088(5) 0.067(5) 0.056(4) -0.010(4) 0.039(4) -0.038(4)
C211 0.107(6) 0.102(6) 0.068(5) -0.003(5) 0.039(5) -0.031(5)
C212 0.140(11) 0.129(11) 0.097(9) 0.004(8) 0.033(8) -0.038(9)
C213 0.044(4) 0.022(3) 0.041(4) -0.006(3) 0.023(3) 0.002(3)
C214 0.046(4) 0.032(4) 0.051(4) -0.008(3) 0.030(3) -0.006(3)
C215 0.055(5) 0.040(4) 0.051(4) -0.012(4) 0.033(4) -0.007(4)
C216 0.090(7) 0.062(6) 0.057(6) -0.010(5) 0.044(6) -0.031(6)
N3 0.046(4) 0.071(4) 0.083(4) 0.018(4) 0.020(3) 0.020(3)
C301 0.040(4) 0.062(5) 0.062(5) 0.007(4) 0.008(4) 0.015(4)
C302 0.053(5) 0.061(5) 0.053(5) -0.003(4) -0.008(4) 0.013(4)
C303 0.068(6) 0.068(6) 0.047(5) -0.002(5) 0.000(4) 0.024(5)
C304 0.087(8) 0.071(7) 0.049(6) 0.003(5) 0.001(5) 0.024(6)
C305 0.043(4) 0.079(6) 0.070(5) 0.012(5) 0.016(4) 0.023(4)
C306 0.068(6) 0.096(7) 0.075(6) 0.022(5) 0.022(5) 0.024(5)
C307 0.110(8) 0.127(8) 0.061(6) 0.017(6) 0.037(6) 0.027(7)
C308 0.133(10) 0.137(11) 0.106(9) -0.001(9) 0.062(8) 0.030(9)
C309 0.069(5) 0.071(6) 0.105(6) 0.026(5) 0.051(5) 0.027(5)
C310 0.100(7) 0.076(7) 0.129(7) 0.013(6) 0.068(6) 0.021(6)
C311 0.107(8) 0.095(8) 0.142(9) -0.001(8) 0.060(7) 0.019(7)
C312 0.103(10) 0.150(12) 0.162(12) -0.030(10) 0.062(9) 0.005(9)
C313 0.066(5) 0.085(5) 0.097(6) 0.022(5) 0.015(4) 0.007(5)
C314 0.086(6) 0.102(6) 0.107(6) 0.018(5) 0.025(5) -0.001(5)
C315 0.104(7) 0.126(7) 0.110(7) -0.005(6) 0.034(5) -0.009(6)
C316 0.123(11) 0.156(12) 0.120(10) -0.015(10) 0.034(9) -0.038(10)

loop_
_atom_type_symbol
_atom_type_description
_atom_type_scat_dispersion_real
_atom_type_scat_dispersion_imag
_atom_type_scat_source
C C 0.0033 0.0016 'International Tables Vol C Tables 4.2.6.8 and 6.1.1.4'
H H 0.0000 0.0000 'International Tables Vol C Tables 4.2.6.8 and 6.1.1.4'
N N 0.0061 0.0033 'International Tables Vol C Tables 4.2.6.8 and 6.1.1.4'
Ni Ni 0.3393 1.1124 'International Tables Vol C Tables 4.2.6.8 and 6.1.1.4'
O O 0.0106 0.0060 'International Tables Vol C Tables 4.2.6.8 and 6.1.1.4'
Pd Pd -0.9988 1.0072 'International Tables Vol C Tables 4.2.6.8 and 6.1.1.4'

loop_
_geom_angle_atom_site_label_1
_geom_angle_atom_site_label_2
_geom_angle_atom_site_label_3
_geom_angle
_geom_angle_site_symmetry_1
_geom_angle_site_symmetry_3
_geom_angle_publ_flag
C13 Ni1 C15 94.4(3) . . ?
C13 Ni1 C5 95.8(3) . . ?
C15 Ni1 C5 167.4(3) . . ?
C13 Ni1 Pd3 138.0(8) . . ?
C15 Ni1 Pd3 116.7(9) . . ?
C5 Ni1 Pd3 50.8(8) . . ?
C13 Ni1 Pd17 136.6(6) . . ?
C15 Ni1 Pd17 48.2(7) . . ?
C5 Ni1 Pd17 119.4(7) . . ?
C13 Ni1 Ni17 140.3(3) . . ?
C15 Ni1 Ni17 50.2(3) . . ?
C5 Ni1 Ni17 117.6(3) . . ?
Pd3 Ni1 Ni17 67.1(8) . . ?
C13 Ni1 Ni3 139.9(4) . . ?
C15 Ni1 Ni3 117.2(4) . . ?
C5 Ni1 Ni3 50.4(3) . . ?
Pd17 Ni1 Ni3 69.0(7) . . ?
C13 Ni1 Pd18 121.1(3) . . ?
C15 Ni1 Pd18 124.1(2) . . ?
C5 Ni1 Pd18 55.33(18) . . ?
Pd3 Ni1 Pd18 64.9(7) . . ?
Pd17 Ni1 Pd18 100.6(5) . . ?
Ni17 Ni1 Pd18 96.46(13) . . ?
Ni3 Ni1 Pd18 61.8(3) . . ?
C13 Ni1 Pd19 122.4(3) . . ?
C15 Ni1 Pd19 61.7(2) . . ?
C5 Ni1 Pd19 117.71(19) . . ?
Pd3 Ni1 Pd19 97.9(8) . . ?
Pd17 Ni1 Pd19 64.5(7) . . ?
Ni17 Ni1 Pd19 61.56(18) . . ?
Ni3 Ni1 Pd19 95.2(3) . . ?
Pd18 Ni1 Pd19 62.78(2) . . ?
C14 Ni2 C23 100.9(3) . . ?
C14 Ni2 C6 92.4(3) . . ?
C23 Ni2 C6 164.5(3) . . ?
C14 Ni2 Pd15 137.8(3) . . ?
C23 Ni2 Pd15 114.11(19) . . ?
C6 Ni2 Pd15 50.52(18) . . ?
C14 Ni2 Pd20 122.9(3) . 7_556 ?
C23 Ni2 Pd20 60.26(19) . 7_556 ?
C6 Ni2 Pd20 118.58(19) . 7_556 ?
Pd15 Ni2 Pd20 95.61(3) . 7_556 ?
C14 Ni2 Pd19 116.5(3) . . ?
C23 Ni2 Pd19 124.03(19) . . ?
C6 Ni2 Pd19 54.51(19) . . ?
Pd15 Ni2 Pd19 62.08(2) . . ?
Pd20 Ni2 Pd19 64.59(2) 7_556 . ?
C14 Ni2 Pd13 147.2(3) . 7_556 ?
C23 Ni2 Pd13 50.78(18) . 7_556 ?
C6 Ni2 Pd13 114.03(18) . 7_556 ?
Pd15 Ni2 Pd13 63.54(2) . 7_556 ?
Pd20 Ni2 Pd13 62.19(2) 7_556 7_556 ?
Pd19 Ni2 Pd13 95.32(3) . 7_556 ?
C4 Ni3 C5 90.1(6) . . ?
C4 Ni3 C3 97.2(6) . . ?
C5 Ni3 C3 109.8(5) . . ?
C4 Ni3 Ni1 127.8(5) . . ?
C5 Ni3 Ni1 49.7(3) . . ?
C3 Ni3 Ni1 73.6(4) . . ?
C4 Ni3 Ni5 48.3(3) . . ?
C5 Ni3 Ni5 129.1(6) . . ?
C3 Ni3 Ni5 104.2(6) . . ?
Ni1 Ni3 Ni5 175.6(5) . . ?
C4 Ni3 Pd21 97.6(6) . . ?
C5 Ni3 Pd21 163.3(6) . . ?
C3 Ni3 Pd21 54.7(4) . . ?
Ni1 Ni3 Pd21 115.0(5) . . ?
Ni5 Ni3 Pd21 65.6(3) . . ?
C4 Ni3 Pd16 141.2(5) . . ?
C5 Ni3 Pd16 117.7(6) . . ?
C3 Ni3 Pd16 97.8(5) . . ?
Ni1 Ni3 Pd16 90.8(4) . . ?
Ni5 Ni3 Pd16 93.3(3) . . ?
Pd21 Ni3 Pd16 63.8(3) . . ?
C4 Ni3 Pd18 125.9(6) . . ?
C5 Ni3 Pd18 55.7(4) . . ?
C3 Ni3 Pd18 131.4(6) . . ?
Ni1 Ni3 Pd18 62.8(3) . . ?
Ni5 Ni3 Pd18 120.6(4) . . ?
Pd21 Ni3 Pd18 127.5(5) . . ?
Pd16 Ni3 Pd18 63.9(3) . . ?
C4 Ni3 Pd14 88.1(4) . . ?
C5 Ni3 Pd14 98.1(5) . . ?
C3 Ni3 Pd14 151.5(6) . . ?
Ni1 Ni3 Pd14 124.2(5) . . ?
Ni5 Ni3 Pd14 59.4(2) . . ?
Pd21 Ni3 Pd14 96.9(3) . . ?
Pd16 Ni3 Pd14 63.0(2) . . ?
Pd18 Ni3 Pd14 61.4(2) . . ?
C4 Ni3 Pd17 139.4(8) . . ?
C5 Ni3 Pd17 104.1(8) . . ?
C3 Ni3 Pd17 42.3(7) . . ?
Ni1 Ni3 Pd17 54.4(7) . . ?
Ni5 Ni3 Pd17 126.4(8) . . ?
Pd21 Ni3 Pd17 60.8(7) . . ?
Pd16 Ni3 Pd17 63.1(5) . . ?
Pd18 Ni3 Pd17 92.5(7) . . ?
Pd14 Ni3 Pd17 126.0(6) . . ?
C4 Pd3 C5 91.9(15) . . ?
C4 Pd3 C3 102.3(16) . . ?
C5 Pd3 C3 116.6(14) . . ?
C4 Pd3 Ni1 133.5(15) . . ?
C5 Pd3 Ni1 51.3(8) . . ?
C3 Pd3 Ni1 77.2(10) . . ?
C4 Pd3 Ni5 47.0(7) . . ?
C5 Pd3 Ni5 127.1(16) . . ?
C3 Pd3 Ni5 105.4(15) . . ?
Ni1 Pd3 Ni5 177.3(15) . . ?
C4 Pd3 Ni21 101.3(15) . . ?
C5 Pd3 Ni21 165.1(18) . . ?
C3 Pd3 Ni21 54.0(11) . . ?
Ni1 Pd3 Ni21 113.8(14) . . ?
Ni5 Pd3 Ni21 67.8(10) . . ?
C4 Pd3 Ni17 147.4(17) . . ?
C5 Pd3 Ni17 108.5(14) . . ?
C3 Pd3 Ni17 46.1(8) . . ?
Ni1 Pd3 Ni17 57.4(7) . . ?
Ni5 Pd3 Ni17 124.0(13) . . ?
Ni21 Pd3 Ni17 56.6(9) . . ?
C4 Pd3 Pd16 135.4(13) . . ?
C5 Pd3 Pd16 114.2(15) . . ?
C3 Pd3 Pd16 97.4(13) . . ?
Ni1 Pd3 Pd16 89.7(11) . . ?
Ni5 Pd3 Pd16 89.3(8) . . ?
Ni21 Pd3 Pd16 60.3(9) . . ?
Ni17 Pd3 Pd16 58.6(7) . . ?
C4 Pd3 Pd18 122.7(15) . . ?
C5 Pd3 Pd18 54.1(9) . . ?
C3 Pd3 Pd18 132.9(16) . . ?
Ni1 Pd3 Pd18 62.3(8) . . ?
Ni5 Pd3 Pd18 115.0(10) . . ?
Ni21 Pd3 Pd18 121.6(13) . . ?
Ni17 Pd3 Pd18 89.9(11) . . ?
Pd16 Pd3 Pd18 61.4(7) . . ?
C4 Pd3 Pd14 84.1(10) . . ?
C5 Pd3 Pd14 94.0(12) . . ?
C3 Pd3 Pd14 148.2(16) . . ?
Ni1 Pd3 Pd14 120.7(13) . . ?
Ni5 Pd3 Pd14 56.7(5) . . ?
Ni21 Pd3 Pd14 94.3(10) . . ?
Ni17 Pd3 Pd14 118.3(11) . . ?
Pd16 Pd3 Pd14 59.7(6) . . ?
Pd18 Pd3 Pd14 58.5(6) . . ?
C7 Ni4 C8 98.1(3) . . ?
C7 Ni4 C17 101.4(3) . 7_556 ?
C8 Ni4 C17 116.2(3) . 7_556 ?
C7 Ni4 Pd8 148.6(10) . 7_556 ?
C8 Ni4 Pd8 97.8(9) . 7_556 ?
C17 Ni4 Pd8 47.1(10) 7_556 7_556 ?
C7 Ni4 Ni8 149.8(3) . 7_556 ?
C8 Ni4 Ni8 94.4(3) . 7_556 ?
C17 Ni4 Ni8 48.6(3) 7_556 7_556 ?
C7 Ni4 Ni6 141.3(2) . . ?
C8 Ni4 Ni6 49.89(19) . . ?
C17 Ni4 Ni6 111.86(19) 7_556 . ?
Pd8 Ni4 Ni6 67.5(9) 7_556 . ?
Ni8 Ni4 Ni6 65.1(2) 7_556 . ?
C7 Ni4 Pd12 113.7(2) . 7_556 ?
C8 Ni4 Pd12 146.2(2) . 7_556 ?
C17 Ni4 Pd12 69.98(19) 7_556 7_556 ?
Pd8 Ni4 Pd12 60.8(9) 7_556 7_556 ?
Ni8 Ni4 Pd12 63.91(19) 7_556 7_556 ?
Ni6 Ni4 Pd12 96.40(3) . 7_556 ?
C7 Ni4 Pd14 112.3(2) . . ?
C8 Ni4 Pd14 97.23(19) . . ?
C17 Ni4 Pd14 128.16(19) 7_556 . ?
Pd8 Ni4 Pd14 92.3(9) 7_556 . ?
Ni8 Ni4 Pd14 93.1(2) 7_556 . ?
Ni6 Ni4 Pd14 61.00(2) . . ?
Pd12 Ni4 Pd14 60.96(2) 7_556 . ?
C2 Ni5 C4 90.8(3) . . ?
C2 Ni5 C18 107.0(3) . . ?
C4 Ni5 C18 90.8(3) . . ?
C2 Ni5 Ni7 50.5(2) . . ?
C4 Ni5 Ni7 129.68(19) . . ?
C18 Ni5 Ni7 75.5(2) . . ?
C2 Ni5 Ni3 124.8(3) . . ?
C4 Ni5 Ni3 48.8(3) . . ?
C18 Ni5 Ni3 108.8(4) . . ?
Ni7 Ni5 Ni3 175.0(3) . . ?
C2 Ni5 Ni6 109.7(2) . . ?
C4 Ni5 Ni6 136.51(18) . . ?
C18 Ni5 Ni6 47.11(19) . . ?
Ni7 Ni5 Ni6 59.27(3) . . ?
Ni3 Ni5 Ni6 125.5(2) . . ?
C2 Ni5 Pd3 121.6(7) . . ?
C4 Ni5 Pd3 46.6(8) . . ?
C18 Ni5 Pd3 110.4(8) . . ?
Ni7 Ni5 Pd3 172.0(7) . . ?
Ni6 Ni5 Pd3 128.7(7) . . ?
C2 Ni5 Pd14 169.1(2) . . ?
C4 Ni5 Pd14 91.75(18) . . ?
C18 Ni5 Pd14 62.3(2) . . ?
Ni7 Ni5 Pd14 120.99(3) . . ?
Ni3 Ni5 Pd14 63.9(2) . . ?
Ni6 Ni5 Pd14 61.85(3) . . ?
Pd3 Ni5 Pd14 67.0(7) . . ?
C2 Ni5 Pd11 120.7(2) . 7_556 ?
C4 Ni5 Pd11 138.03(19) . 7_556 ?
C18 Ni5 Pd11 103.8(2) . 7_556 ?
Ni7 Ni5 Pd11 92.23(3) . 7_556 ?
Ni3 Ni5 Pd11 89.3(3) . 7_556 ?
Ni6 Ni5 Pd11 62.04(2) . 7_556 ?
Pd3 Ni5 Pd11 91.5(7) . 7_556 ?
Pd14 Ni5 Pd11 62.88(2) . 7_556 ?
C2 Ni5 Pd21 95.6(2) . . ?
C4 Ni5 Pd21 91.71(19) . . ?
C18 Ni5 Pd21 157.2(2) . . ?
Ni7 Ni5 Pd21 119.05(7) . . ?
Ni3 Ni5 Pd21 57.8(3) . . ?
Ni6 Ni5 Pd21 122.43(7) . . ?
Pd14 Ni5 Pd21 94.94(7) . . ?
Pd11 Ni5 Pd21 60.55(6) 7_556 . ?
C2 Ni5 Pd13 58.2(2) . . ?
C4 Ni5 Pd13 130.44(18) . . ?
C18 Ni5 Pd13 132.5(2) . . ?
Ni7 Ni5 Pd13 60.55(3) . . ?
Ni3 Ni5 Pd13 116.1(3) . . ?
Ni6 Ni5 Pd13 92.31(3) . . ?
Pd3 Ni5 Pd13 115.3(8) . . ?
Pd14 Ni5 Pd13 126.33(3) . . ?
Pd11 Ni5 Pd13 63.45(2) 7_556 . ?
Pd21 Ni5 Pd13 58.50(7) . . ?
C2 Ni5 Ni21 96.4(6) . . ?
C4 Ni5 Ni21 92.2(6) . . ?
C18 Ni5 Ni21 156.3(6) . . ?
Ni7 Ni5 Ni21 119.2(6) . . ?
Ni6 Ni5 Ni21 121.6(5) . . ?
Pd3 Ni5 Ni21 57.3(10) . . ?
Pd14 Ni5 Ni21 94.1(6) . . ?
Pd11 Ni5 Ni21 59.7(5) 7_556 . ?
Pd13 Ni5 Ni21 58.6(6) . . ?
C18 Ni6 C8 95.5(3) . . ?
C18 Ni6 C9 108.1(3) . . ?
C8 Ni6 C9 89.6(3) . . ?
C18 Ni6 Ni4 105.3(2) . . ?
C8 Ni6 Ni4 48.06(19) . . ?
C9 Ni6 Ni4 127.8(2) . . ?
C18 Ni6 Ni7 76.0(2) . . ?
C8 Ni6 Ni7 130.1(2) . . ?
C9 Ni6 Ni7 49.8(2) . . ?
Ni4 Ni6 Ni7 177.64(4) . . ?
C18 Ni6 Ni5 49.4(2) . . ?
C8 Ni6 Ni5 143.7(2) . . ?
C9 Ni6 Ni5 108.2(2) . . ?
Ni4 Ni6 Ni5 123.94(4) . . ?
Ni7 Ni6 Ni5 58.42(3) . . ?
C18 Ni6 Pd15 135.6(2) . 7_556 ?
C8 Ni6 Pd15 122.9(2) . 7_556 ?
C9 Ni6 Pd15 56.51(19) . 7_556 ?
Ni4 Ni6 Pd15 116.50(3) . 7_556 ?
Ni7 Ni6 Pd15 62.73(3) . 7_556 ?
Ni5 Ni6 Pd15 92.88(3) . 7_556 ?
C18 Ni6 Pd14 61.8(2) . . ?
C8 Ni6 Pd14 98.4(2) . . ?
C9 Ni6 Pd14 167.5(2) . . ?
Ni4 Ni6 Pd14 64.10(3) . . ?
Ni7 Ni6 Pd14 118.24(3) . . ?
Ni5 Ni6 Pd14 59.93(2) . . ?
Pd15 Ni6 Pd14 124.44(3) 7_556 . ?
C18 Ni6 Ni8 152.3(3) . 7_556 ?
C8 Ni6 Ni8 87.1(3) . 7_556 ?
C9 Ni6 Ni8 99.5(3) . 7_556 ?
Ni4 Ni6 Ni8 57.1(2) . 7_556 ?
Ni7 Ni6 Ni8 122.4(2) . 7_556 ?
Ni5 Ni6 Ni8 119.2(2) . 7_556 ?
Pd15 Ni6 Ni8 59.95(19) 7_556 7_556 ?
Pd14 Ni6 Ni8 90.48(16) . 7_556 ?
C18 Ni6 Pd11 104.4(2) . 7_556 ?
C8 Ni6 Pd11 138.12(19) . 7_556 ?
C9 Ni6 Pd11 117.5(2) . 7_556 ?
Ni4 Ni6 Pd11 90.79(3) . 7_556 ?
Ni7 Ni6 Pd11 90.74(3) . 7_556 ?
Ni5 Ni6 Pd11 60.37(2) . 7_556 ?
Pd15 Ni6 Pd11 62.76(2) 7_556 7_556 ?
Pd14 Ni6 Pd11 61.69(2) . 7_556 ?
Ni8 Ni6 Pd11 58.8(2) 7_556 7_556 ?
C18 Ni6 Pd8 149.1(7) . 7_556 ?
C8 Ni6 Pd8 86.7(9) . 7_556 ?
C9 Ni6 Pd8 102.7(7) . 7_556 ?
Ni4 Ni6 Pd8 54.7(8) . 7_556 ?
Ni7 Ni6 Pd8 125.0(8) . 7_556 ?
Ni5 Ni6 Pd8 118.1(8) . 7_556 ?
Pd15 Ni6 Pd8 62.7(8) 7_556 7_556 ?
Pd14 Ni6 Pd8 87.3(7) . 7_556 ?
Pd11 Ni6 Pd8 57.9(8) 7_556 7_556 ?
C1 Ni7 C9 103.1(3) . . ?
C1 Ni7 C2 92.1(3) . . ?
C9 Ni7 C2 161.7(3) . . ?
C1 Ni7 Ni5 137.5(2) . . ?
C9 Ni7 Ni5 112.7(2) . . ?
C2 Ni7 Ni5 49.43(19) . . ?
C1 Ni7 Ni6 146.6(2) . . ?
C9 Ni7 Ni6 50.4(2) . . ?
C2 Ni7 Ni6 111.62(19) . . ?
Ni5 Ni7 Ni6 62.32(3) . . ?
C1 Ni7 Pd13 115.2(2) . . ?
C9 Ni7 Pd13 119.31(19) . . ?
C2 Ni7 Pd13 60.9(2) . . ?
Ni5 Ni7 Pd13 65.98(3) . . ?
Ni6 Ni7 Pd13 97.23(3) . . ?
C1 Ni7 Pd15 125.2(2) . 7_556 ?
C9 Ni7 Pd15 56.02(19) . 7_556 ?
C2 Ni7 Pd15 122.3(2) . 7_556 ?
Ni5 Ni7 Pd15 94.44(3) . 7_556 ?
Ni6 Ni7 Pd15 61.60(3) . 7_556 ?
Pd13 Ni7 Pd15 63.48(2) . 7_556 ?
C16 Ni8 C17 96.6(5) . . ?
C16 Ni8 Ni4 122.2(5) . 7_556 ?
C17 Ni8 Ni4 51.0(3) . 7_556 ?
C16 Ni8 Pd17 50.3(7) . . ?
C17 Ni8 Pd17 123.3(7) . . ?
Ni4 Ni8 Pd17 171.8(7) 7_556 . ?
C16 Ni8 Pd11 132.3(5) . . ?
C17 Ni8 Pd11 131.0(4) . . ?
Ni4 Ni8 Pd11 92.5(3) 7_556 . ?
Pd17 Ni8 Pd11 95.5(6) . . ?
C16 Ni8 Pd15 71.5(3) . . ?
C17 Ni8 Pd15 155.6(5) . . ?
Ni4 Ni8 Pd15 116.9(4) 7_556 . ?
Pd17 Ni8 Pd15 65.6(7) . . ?
Pd11 Ni8 Pd15 63.4(2) . . ?
C16 Ni8 Ni6 108.4(5) . 7_556 ?
C17 Ni8 Ni6 107.0(5) . 7_556 ?
Ni4 Ni8 Ni6 57.8(2) 7_556 7_556 ?
Pd17 Ni8 Ni6 125.3(7) . 7_556 ?
Pd11 Ni8 Ni6 60.9(2) . 7_556 ?
Pd15 Ni8 Ni6 59.7(2) . 7_556 ?
C16 Ni8 Pd21 110.9(5) . . ?
C17 Ni8 Pd21 108.0(4) . . ?
Ni4 Ni8 Pd21 123.5(3) 7_556 . ?
Pd17 Ni8 Pd21 62.5(7) . . ?
Pd11 Ni8 Pd21 61.8(2) . . ?
Pd15 Ni8 Pd21 96.2(3) . . ?
Ni6 Ni8 Pd21 122.6(4) 7_556 . ?
C16 Ni8 Pd12 158.9(6) . . ?
C17 Ni8 Pd12 69.7(3) . . ?
Ni4 Ni8 Pd12 62.05(18) 7_556 . ?
Pd17 Ni8 Pd12 123.5(8) . . ?
Pd11 Ni8 Pd12 63.84(19) . . ?
Pd15 Ni8 Pd12 127.1(4) . . ?
Ni6 Ni8 Pd12 91.2(3) 7_556 . ?
Pd21 Ni8 Pd12 61.42(19) . . ?
C17 Pd8 C16 95.3(18) . . ?
C17 Pd8 Ni4 53.1(11) . 7_556 ?
C16 Pd8 Ni4 120.0(19) . 7_556 ?
C17 Pd8 Ni21 114.5(19) . . ?
C16 Pd8 Ni21 109(2) . . ?
Ni4 Pd8 Ni21 129.5(16) 7_556 . ?
C17 Pd8 Ni17 127.0(19) . . ?
C16 Pd8 Ni17 50.3(9) . . ?
Ni4 Pd8 Ni17 169.4(17) 7_556 . ?
Ni21 Pd8 Ni17 61.0(12) . . ?
C17 Pd8 Pd12 74.8(12) . . ?
C16 Pd8 Pd12 163(2) . . ?
Ni4 Pd8 Pd12 65.3(9) 7_556 . ?
Ni21 Pd8 Pd12 64.3(11) . . ?
Ni17 Pd8 Pd12 125.2(16) . . ?
C17 Pd8 Pd11 137.8(18) . . ?
C16 Pd8 Pd11 126.4(18) . . ?
Ni4 Pd8 Pd11 94.6(13) 7_556 . ?
Ni21 Pd8 Pd11 62.1(11) . . ?
Ni17 Pd8 Pd11 89.9(13) . . ?
Pd12 Pd8 Pd11 66.2(9) . . ?
C17 Pd8 Ni6 108.3(19) . 7_556 ?
C16 Pd8 Ni6 102.8(15) . 7_556 ?
Ni4 Pd8 Ni6 57.9(9) 7_556 7_556 ?
Ni21 Pd8 Ni6 122.5(16) . 7_556 ?
Ni17 Pd8 Ni6 117.1(14) . 7_556 ?
Pd12 Pd8 Ni6 93.6(12) . 7_556 ?
Pd11 Pd8 Ni6 60.5(9) . 7_556 ?
C17 Pd8 Pd15 151(2) . . ?
C16 Pd8 Pd15 66.7(11) . . ?
Ni4 Pd8 Pd15 114.6(15) 7_556 . ?
Ni21 Pd8 Pd15 93.8(15) . . ?
Ni17 Pd8 Pd15 59.6(8) . . ?
Pd12 Pd8 Pd15 127.8(15) . . ?
Pd11 Pd8 Pd15 61.7(9) . . ?
Ni6 Pd8 Pd15 57.5(8) 7_556 . ?
C12 Ni9 C11 100.6(3) . . ?
C12 Ni9 C21 94.7(3) . 7_556 ?
C11 Ni9 C21 155.2(3) . 7_556 ?
C12 Ni9 Pd14 143.2(2) . 7_556 ?
C11 Ni9 Pd14 112.56(18) . 7_556 ?
C21 Ni9 Pd14 48.78(19) 7_556 7_556 ?
C12 Ni9 Pd12 150.4(2) . . ?
C11 Ni9 Pd12 50.27(17) . . ?
C21 Ni9 Pd12 111.03(19) 7_556 . ?
Pd14 Ni9 Pd12 62.99(2) 7_556 . ?
C12 Ni9 Pd20 114.8(2) . . ?
C11 Ni9 Pd20 64.09(19) . . ?
C21 Ni9 Pd20 126.01(19) 7_556 . ?
Pd14 Ni9 Pd20 94.38(3) 7_556 . ?
Pd12 Ni9 Pd20 61.75(2) . . ?
C12 Ni9 Pd18 109.9(2) . 7_556 ?
C11 Ni9 Pd18 127.08(19) . 7_556 ?
C21 Ni9 Pd18 63.61(19) 7_556 7_556 ?
Pd14 Ni9 Pd18 61.96(2) 7_556 7_556 ?
Pd12 Ni9 Pd18 95.10(3) . 7_556 ?
Pd20 Ni9 Pd18 64.09(2) . 7_556 ?
C20 Ni10 C24 94.7(4) . 7_556 ?
C20 Ni10 C22 98.8(4) . 7_556 ?
C24 Ni10 C22 110.6(3) 7_556 7_556 ?
C20 Ni10 C19 91.6(3) . . ?
C24 Ni10 C19 131.0(3) 7_556 . ?
C22 Ni10 C19 116.3(3) 7_556 . ?
C20 Ni10 Pd20 138.0(3) . . ?
C24 Ni10 Pd20 108.3(2) 7_556 . ?
C22 Ni10 Pd20 104.9(2) 7_556 . ?
C19 Ni10 Pd20 46.76(19) . . ?
C20 Ni10 Pd19 140.9(3) . 7_556 ?
C24 Ni10 Pd19 47.3(2) 7_556 7_556 ?
C22 Ni10 Pd19 103.5(2) 7_556 7_556 ?
C19 Ni10 Pd19 106.4(2) . 7_556 ?
Pd20 Ni10 Pd19 65.17(2) . 7_556 ?
C20 Ni10 Pd18 146.0(3) . 7_556 ?
C24 Ni10 Pd18 98.2(2) 7_556 7_556 ?
C22 Ni10 Pd18 47.22(19) 7_556 7_556 ?
C19 Ni10 Pd18 103.1(2) . 7_556 ?
Pd20 Ni10 Pd18 65.91(2) . 7_556 ?
Pd19 Ni10 Pd18 63.76(2) 7_556 7_556 ?
Pd8 Pd11 Ni21 56.0(11) . . ?
Pd8 Pd11 Ni5 119.1(9) . 7_556 ?
Ni21 Pd11 Ni5 174.6(6) . 7_556 ?
Ni8 Pd11 Ni5 117.9(2) . 7_556 ?
Pd8 Pd11 Pd16 118.1(8) . 7_556 ?
Ni21 Pd11 Pd16 90.1(6) . 7_556 ?
Ni8 Pd11 Pd16 121.59(17) . 7_556 ?
Ni5 Pd11 Pd16 90.79(2) 7_556 7_556 ?
Pd8 Pd11 Pd16 91.4(9) . . ?
Ni21 Pd11 Pd16 62.2(6) . . ?
Ni8 Pd11 Pd16 89.5(2) . . ?
Ni5 Pd11 Pd16 121.84(2) 7_556 . ?
Pd16 Pd11 Pd16 118.359(17) 7_556 . ?
Pd8 Pd11 Ni6 61.7(9) . 7_556 ?
Ni21 Pd11 Ni6 117.6(5) . 7_556 ?
Ni8 Pd11 Ni6 60.3(2) . 7_556 ?
Ni5 Pd11 Ni6 57.59(2) 7_556 7_556 ?
Pd16 Pd11 Ni6 121.45(2) 7_556 7_556 ?
Pd16 Pd11 Ni6 120.19(2) . 7_556 ?
Ni8 Pd11 Pd21 176.66(18) . 7_556 ?
Ni5 Pd11 Pd21 61.92(4) 7_556 7_556 ?
Pd16 Pd11 Pd21 61.61(6) 7_556 7_556 ?
Pd16 Pd11 Pd21 87.93(6) . 7_556 ?
Ni6 Pd11 Pd21 119.36(4) 7_556 7_556 ?
Pd8 Pd11 Pd11 118.8(9) . 7_556 ?
Ni21 Pd11 Pd11 62.8(5) . 7_556 ?
Ni8 Pd11 Pd11 120.1(2) . 7_556 ?
Ni5 Pd11 Pd11 122.02(3) 7_556 7_556 ?
Pd16 Pd11 Pd11 59.554(17) 7_556 7_556 ?
Pd16 Pd11 Pd11 58.805(17) . 7_556 ?
Ni6 Pd11 Pd11 178.72(3) 7_556 7_556 ?
Pd21 Pd11 Pd11 60.17(4) 7_556 7_556 ?
Ni8 Pd11 Pd21 60.4(2) . . ?
Ni5 Pd11 Pd21 176.84(6) 7_556 . ?
Pd16 Pd11 Pd21 88.12(6) 7_556 . ?
Pd16 Pd11 Pd21 61.22(6) . . ?
Ni6 Pd11 Pd21 120.68(5) 7_556 . ?
Pd21 Pd11 Pd21 119.94(6) 7_556 . ?
Pd11 Pd11 Pd21 59.77(5) 7_556 . ?
Pd8 Pd11 Pd14 87.8(9) . 7_556 ?
Ni21 Pd11 Pd14 117.9(6) . 7_556 ?
Ni8 Pd11 Pd14 89.6(2) . 7_556 ?
Ni5 Pd11 Pd14 58.03(2) 7_556 7_556 ?
Pd16 Pd11 Pd14 62.715(15) 7_556 7_556 ?
Pd16 Pd11 Pd14 178.89(2) . 7_556 ?
Ni6 Pd11 Pd14 58.74(2) 7_556 7_556 ?
Pd21 Pd11 Pd14 92.89(6) 7_556 7_556 ?
Pd11 Pd11 Pd14 122.27(2) 7_556 7_556 ?
Pd21 Pd11 Pd14 118.89(6) . 7_556 ?
Pd8 Pd11 Pd15 62.4(8) . . ?
Ni21 Pd11 Pd15 90.7(6) . . ?
Ni8 Pd11 Pd15 58.84(17) . . ?
Ni5 Pd11 Pd15 88.44(2) 7_556 . ?
Pd16 Pd11 Pd15 179.23(2) 7_556 . ?
Pd16 Pd11 Pd15 62.116(15) . . ?
Ni6 Pd11 Pd15 58.07(2) 7_556 . ?
Pd21 Pd11 Pd15 117.97(6) 7_556 . ?
Pd11 Pd11 Pd15 120.92(2) 7_556 . ?
Pd21 Pd11 Pd15 92.64(6) . . ?
Pd14 Pd11 Pd15 116.812(19) 7_556 . ?
C11 Pd12 C10 96.1(2) . . ?
C11 Pd12 Pd8 125.4(9) . . ?
C10 Pd12 Pd8 85.3(10) . . ?
C11 Pd12 Ni9 44.91(17) . . ?
C10 Pd12 Ni9 139.37(17) . . ?
Pd8 Pd12 Ni9 123.8(10) . . ?
C11 Pd12 Ni21 143.0(6) . . ?
C10 Pd12 Ni21 47.7(6) . . ?
Pd8 Pd12 Ni21 55.4(11) . . ?
Ni9 Pd12 Ni21 171.9(6) . . ?
C11 Pd12 Ni4 84.73(17) . 7_556 ?
C10 Pd12 Ni4 126.49(17) . 7_556 ?
Pd8 Pd12 Ni4 53.9(10) . 7_556 ?
Ni9 Pd12 Ni4 70.14(3) . 7_556 ?
Ni21 Pd12 Ni4 109.2(5) . 7_556 ?
C11 Pd12 Ni8 126.3(3) . . ?
C10 Pd12 Ni8 85.8(3) . . ?
Ni9 Pd12 Ni8 123.8(2) . . ?
Ni4 Pd12 Ni8 54.0(2) 7_556 . ?
C11 Pd12 Pd14 101.74(17) . 7_556 ?
C10 Pd12 Pd14 161.63(17) . 7_556 ?
Pd8 Pd12 Pd14 87.9(9) . 7_556 ?
Ni9 Pd12 Pd14 57.39(2) . 7_556 ?
Ni21 Pd12 Pd14 115.0(6) . 7_556 ?
Ni4 Pd12 Pd14 60.24(2) 7_556 7_556 ?
Ni8 Pd12 Pd14 87.0(2) . 7_556 ?
C11 Pd12 Pd20 61.66(17) . . ?
C10 Pd12 Pd20 94.62(17) . . ?
Pd8 Pd12 Pd20 172.9(9) . . ?
Ni9 Pd12 Pd20 60.07(2) . . ?
Ni21 Pd12 Pd20 119.8(5) . . ?
Ni4 Pd12 Pd20 130.20(2) 7_556 . ?
Ni8 Pd12 Pd20 171.9(2) . . ?
Pd14 Pd12 Pd20 90.127(17) 7_556 . ?
C11 Pd12 Pd21 141.37(18) . . ?
C10 Pd12 Pd21 45.53(18) . . ?
Ni9 Pd12 Pd21 172.11(6) . . ?
Ni4 Pd12 Pd21 112.59(5) 7_556 . ?
Ni8 Pd12 Pd21 58.6(2) . . ?
Pd14 Pd12 Pd21 116.87(6) 7_556 . ?
Pd20 Pd12 Pd21 116.57(5) . . ?
C11 Pd12 Pd16 118.26(17) . 7_556 ?
C10 Pd12 Pd16 107.00(16) . 7_556 ?
Pd8 Pd12 Pd16 113.2(9) . 7_556 ?
Ni9 Pd12 Pd16 88.13(2) . 7_556 ?
Ni21 Pd12 Pd16 85.3(6) . 7_556 ?
Ni4 Pd12 Pd16 119.46(2) 7_556 7_556 ?
Ni8 Pd12 Pd16 112.1(2) . 7_556 ?
Pd14 Pd12 Pd16 60.477(15) 7_556 7_556 ?
Pd20 Pd12 Pd16 60.088(15) . 7_556 ?
Pd21 Pd12 Pd16 84.11(6) . 7_556 ?
C11 Pd12 Pd11 160.25(17) . . ?
C10 Pd12 Pd11 103.62(17) . . ?
Pd8 Pd12 Pd11 57.3(9) . . ?
Ni9 Pd12 Pd11 115.78(2) . . ?
Ni21 Pd12 Pd11 56.4(6) . . ?
Ni4 Pd12 Pd11 83.40(2) 7_556 . ?
Ni8 Pd12 Pd11 56.1(2) . . ?
Pd14 Pd12 Pd11 58.597(15) 7_556 . ?
Pd20 Pd12 Pd11 116.065(18) . . ?
Pd21 Pd12 Pd11 58.28(6) . . ?
Pd16 Pd12 Pd11 55.981(14) 7_556 . ?
C23 Pd13 C10 95.5(2) 7_556 . ?
C23 Pd13 C2 89.1(2) 7_556 . ?
C10 Pd13 C2 88.0(2) . . ?
C23 Pd13 Ni7 87.81(18) 7_556 . ?
C10 Pd13 Ni7 132.13(15) . . ?
C2 Pd13 Ni7 44.25(16) . . ?
C23 Pd13 Ni2 44.46(18) 7_556 7_556 ?
C10 Pd13 Ni2 138.18(16) . 7_556 ?
C2 Pd13 Ni2 100.57(15) . 7_556 ?
Ni7 Pd13 Ni2 69.09(3) . 7_556 ?
C23 Pd13 Pd21 141.45(19) 7_556 . ?
C10 Pd13 Pd21 46.17(17) . . ?
C2 Pd13 Pd21 85.72(16) . . ?
Ni7 Pd13 Pd21 113.44(5) . . ?
Ni2 Pd13 Pd21 172.02(6) 7_556 . ?
C23 Pd13 Pd20 56.83(17) 7_556 . ?
C10 Pd13 Pd20 92.02(16) . . ?
C2 Pd13 Pd20 145.77(15) . . ?
Ni7 Pd13 Pd20 127.67(2) . . ?
Ni2 Pd13 Pd20 58.63(2) 7_556 . ?
Pd21 Pd13 Pd20 118.08(5) . . ?
C23 Pd13 Ni5 130.25(18) 7_556 . ?
C10 Pd13 Ni5 91.35(16) . . ?
C2 Pd13 Ni5 41.91(15) . . ?
Ni7 Pd13 Ni5 53.47(2) . . ?
Ni2 Pd13 Ni5 122.09(3) 7_556 . ?
Pd21 Pd13 Ni5 59.97(5) . . ?
Pd20 Pd13 Ni5 171.75(2) . . ?
C23 Pd13 Pd16 113.85(17) 7_556 7_556 ?
C10 Pd13 Pd16 104.55(16) . 7_556 ?
C2 Pd13 Pd16 152.06(15) . 7_556 ?
Ni7 Pd13 Pd16 117.55(2) . 7_556 ?
Ni2 Pd13 Pd16 86.75(2) 7_556 7_556 ?
Pd21 Pd13 Pd16 85.42(5) . 7_556 ?
Pd20 Pd13 Pd16 60.056(15) . 7_556 ?
Ni5 Pd13 Pd16 111.78(2) . 7_556 ?
C23 Pd13 Pd15 101.64(18) 7_556 7_556 ?
C10 Pd13 Pd15 160.55(16) . 7_556 ?
C2 Pd13 Pd15 101.26(16) . 7_556 ?
Ni7 Pd13 Pd15 58.36(2) . 7_556 ?
Ni2 Pd13 Pd15 57.34(2) 7_556 7_556 ?
Pd21 Pd13 Pd15 116.85(6) . 7_556 ?
Pd20 Pd13 Pd15 89.803(17) . 7_556 ?
Ni5 Pd13 Pd15 84.54(2) . 7_556 ?
Pd16 Pd13 Pd15 60.069(15) 7_556 7_556 ?
C23 Pd13 Ni21 140.7(6) 7_556 . ?
C10 Pd13 Ni21 45.2(6) . . ?
C2 Pd13 Ni21 88.9(5) . . ?
Ni7 Pd13 Ni21 116.6(5) . . ?
Ni2 Pd13 Ni21 169.8(5) 7_556 . ?
Pd20 Pd13 Ni21 114.8(5) . . ?
Ni5 Pd13 Ni21 63.1(5) . . ?
Pd16 Pd13 Ni21 83.0(5) 7_556 . ?
Pd15 Pd13 Ni21 117.2(6) 7_556 . ?
C23 Pd13 Pd12 100.28(18) 7_556 . ?
C10 Pd13 Pd12 47.14(15) . . ?
C2 Pd13 Pd12 134.57(16) . . ?
Ni7 Pd13 Pd12 171.90(3) . . ?
Ni2 Pd13 Pd12 117.19(2) 7_556 . ?
Pd21 Pd13 Pd12 59.61(5) . . ?
Pd20 Pd13 Pd12 58.650(15) . . ?
Ni5 Pd13 Pd12 119.43(2) . . ?
Pd16 Pd13 Pd12 59.614(14) 7_556 . ?
Pd15 Pd13 Pd12 119.656(19) 7_556 . ?
Ni21 Pd13 Pd12 56.4(5) . . ?
C21 Pd14 C18 98.0(3) . . ?
C21 Pd14 Ni9 47.20(19) . 7_556 ?
C18 Pd14 Ni9 136.72(17) . 7_556 ?
C21 Pd14 Ni5 132.36(19) . . ?
C18 Pd14 Ni5 45.59(17) . . ?
Ni9 Pd14 Ni5 176.49(3) 7_556 . ?
C21 Pd14 Ni6 121.04(19) . . ?
C18 Pd14 Ni6 43.33(16) . . ?
Ni9 Pd14 Ni6 125.28(3) 7_556 . ?
Ni5 Pd14 Ni6 58.22(2) . . ?
C21 Pd14 Ni3 105.6(3) . . ?
C18 Pd14 Ni3 90.6(3) . . ?
Ni9 Pd14 Ni3 119.8(3) 7_556 . ?
Ni5 Pd14 Ni3 56.6(3) . . ?
Ni6 Pd14 Ni3 114.7(3) . . ?
C21 Pd14 Ni4 86.88(19) . . ?
C18 Pd14 Ni4 85.10(15) . . ?
Ni9 Pd14 Ni4 70.44(3) 7_556 . ?
Ni5 Pd14 Ni4 113.03(3) . . ?
Ni6 Pd14 Ni4 54.90(2) . . ?
Ni3 Pd14 Ni4 167.3(3) . . ?
C21 Pd14 Pd11 168.10(18) . 7_556 ?
C18 Pd14 Pd11 89.49(17) . 7_556 ?
Ni9 Pd14 Pd11 121.62(2) 7_556 7_556 ?
Ni5 Pd14 Pd11 59.09(2) . 7_556 ?
Ni6 Pd14 Pd11 59.57(2) . 7_556 ?
Ni3 Pd14 Pd11 83.4(3) . 7_556 ?
Ni4 Pd14 Pd11 84.58(2) . 7_556 ?
C21 Pd14 Pd12 106.14(18) . 7_556 ?
C18 Pd14 Pd12 134.31(16) . 7_556 ?
Ni9 Pd14 Pd12 59.62(2) 7_556 7_556 ?
Ni5 Pd14 Pd12 121.31(2) . 7_556 ?
Ni6 Pd14 Pd12 91.11(2) . 7_556 ?
Ni3 Pd14 Pd12 118.2(3) . 7_556 ?
Ni4 Pd14 Pd12 58.80(2) . 7_556 ?
Pd11 Pd14 Pd12 62.244(15) 7_556 7_556 ?
C21 Pd14 Pd18 62.96(19) . . ?
C18 Pd14 Pd18 132.74(16) . . ?
Ni9 Pd14 Pd18 61.56(2) 7_556 . ?
Ni5 Pd14 Pd18 114.95(2) . . ?
Ni6 Pd14 Pd18 173.17(2) . . ?
Ni3 Pd14 Pd18 58.5(3) . . ?
Ni4 Pd14 Pd18 131.92(2) . . ?
Pd11 Pd14 Pd18 117.850(19) 7_556 . ?
Pd12 Pd14 Pd18 92.917(18) 7_556 . ?
C21 Pd14 Pd16 120.94(19) . . ?
C18 Pd14 Pd16 133.64(17) . . ?
Ni9 Pd14 Pd16 89.64(2) 7_556 . ?
Ni5 Pd14 Pd16 88.12(2) . . ?
Ni6 Pd14 Pd16 116.77(2) . . ?
Ni3 Pd14 Pd16 57.3(3) . . ?
Ni4 Pd14 Pd16 118.49(2) . . ?
Pd11 Pd14 Pd16 57.213(15) 7_556 . ?
Pd12 Pd14 Pd16 60.920(15) 7_556 . ?
Pd18 Pd14 Pd16 60.907(15) . . ?
C21 Pd14 Pd3 105.2(7) . . ?
C18 Pd14 Pd3 89.9(7) . . ?
Ni9 Pd14 Pd3 120.2(7) 7_556 . ?
Ni5 Pd14 Pd3 56.3(7) . . ?
Ni6 Pd14 Pd3 114.4(7) . . ?
Ni4 Pd14 Pd3 167.5(7) . . ?
Pd11 Pd14 Pd3 83.9(7) 7_556 . ?
Pd12 Pd14 Pd3 119.0(7) 7_556 . ?
Pd18 Pd14 Pd3 58.8(7) . . ?
Pd16 Pd14 Pd3 58.1(7) . . ?
C6 Pd15 C9 86.0(2) . 7_556 ?
C6 Pd15 Ni2 46.19(18) . . ?
C9 Pd15 Ni2 94.83(17) 7_556 . ?
C6 Pd15 Ni6 131.89(18) . 7_556 ?
C9 Pd15 Ni6 45.89(17) 7_556 7_556 ?
Ni2 Pd15 Ni6 125.42(3) . 7_556 ?
C6 Pd15 Ni8 134.4(3) . . ?
C9 Pd15 Ni8 92.1(3) 7_556 . ?
Ni2 Pd15 Ni8 173.0(2) . . ?
Ni6 Pd15 Ni8 60.4(2) 7_556 . ?
C6 Pd15 Ni17 96.5(3) . . ?
C9 Pd15 Ni17 136.1(2) 7_556 . ?
Ni2 Pd15 Ni17 118.28(19) . . ?
Ni6 Pd15 Ni17 115.94(19) 7_556 . ?
C6 Pd15 Ni7 94.43(18) . 7_556 ?
C9 Pd15 Ni7 45.05(17) 7_556 7_556 ?
Ni2 Pd15 Ni7 69.76(3) . 7_556 ?
Ni6 Pd15 Ni7 55.67(2) 7_556 7_556 ?
Ni8 Pd15 Ni7 115.8(2) . 7_556 ?
Ni17 Pd15 Ni7 169.09(18) . 7_556 ?
C6 Pd15 Pd19 52.55(17) . . ?
C9 Pd15 Pd19 138.54(17) 7_556 . ?
Ni2 Pd15 Pd19 59.66(2) . . ?
Ni6 Pd15 Pd19 174.52(3) 7_556 . ?
Ni8 Pd15 Pd19 114.4(2) . . ?
Ni17 Pd15 Pd19 58.79(19) . . ?
Ni7 Pd15 Pd19 129.31(3) 7_556 . ?
C6 Pd15 Pd11 164.92(18) . . ?
C9 Pd15 Pd11 103.72(17) 7_556 . ?
Ni2 Pd15 Pd11 120.44(2) . . ?
Ni6 Pd15 Pd11 59.17(2) 7_556 . ?
Ni8 Pd15 Pd11 57.76(19) . . ?
Ni17 Pd15 Pd11 84.53(17) . . ?
Ni7 Pd15 Pd11 84.88(2) 7_556 . ?
Pd19 Pd15 Pd11 117.220(19) . . ?
C6 Pd15 Pd8 136.2(8) . . ?
C9 Pd15 Pd8 92.6(9) 7_556 . ?
Ni2 Pd15 Pd8 172.4(9) . . ?
Ni6 Pd15 Pd8 59.7(9) 7_556 . ?
Ni17 Pd15 Pd8 56.2(9) . . ?
Ni7 Pd15 Pd8 115.0(9) 7_556 . ?
Pd19 Pd15 Pd8 115.0(9) . . ?
Pd11 Pd15 Pd8 55.9(7) . . ?
C6 Pd15 Pd16 110.68(17) . . ?
C9 Pd15 Pd16 158.14(17) 7_556 . ?
Ni2 Pd15 Pd16 87.62(2) . . ?
Ni6 Pd15 Pd16 116.38(2) 7_556 . ?
Ni8 Pd15 Pd16 86.0(2) . . ?
Ni17 Pd15 Pd16 58.35(15) . . ?
Ni7 Pd15 Pd16 117.13(2) 7_556 . ?
Pd19 Pd15 Pd16 60.200(15) . . ?
Pd11 Pd15 Pd16 57.205(14) . . ?
Pd8 Pd15 Pd16 84.9(9) . . ?
C6 Pd15 Pd13 105.28(18) . 7_556 ?
C9 Pd15 Pd13 103.06(17) 7_556 7_556 ?
Ni2 Pd15 Pd13 59.12(2) . 7_556 ?
Ni6 Pd15 Pd13 90.22(2) 7_556 7_556 ?
Ni8 Pd15 Pd13 119.40(19) . 7_556 ?
Ni17 Pd15 Pd13 118.20(15) . 7_556 ?
Ni7 Pd15 Pd13 58.15(2) 7_556 7_556 ?
Pd19 Pd15 Pd13 91.310(18) . 7_556 ?
Pd11 Pd15 Pd13 61.649(15) . 7_556 ?
Pd8 Pd15 Pd13 117.5(7) . 7_556 ?
Pd16 Pd15 Pd13 59.856(15) . 7_556 ?
Ni3 Pd16 Pd11 86.4(3) . 7_556 ?
Ni3 Pd16 Pd11 117.0(3) . . ?
Pd11 Pd16 Pd11 61.640(17) 7_556 . ?
Pd11 Pd16 Ni17 118.67(19) 7_556 . ?
Pd11 Pd16 Ni17 86.43(18) . . ?
Pd11 Pd16 Ni21 62.3(6) 7_556 . ?
Pd11 Pd16 Ni21 57.8(5) . . ?
Ni17 Pd16 Ni21 56.4(6) . . ?
Ni3 Pd16 Pd21 56.6(3) . . ?
Pd11 Pd16 Pd21 60.41(6) 7_556 . ?
Pd11 Pd16 Pd21 60.43(5) . . ?
Pd11 Pd16 Pd3 87.7(7) 7_556 . ?
Pd11 Pd16 Pd3 116.0(7) . . ?
Ni17 Pd16 Pd3 59.8(6) . . ?
Ni21 Pd16 Pd3 58.2(9) . . ?
Ni3 Pd16 Pd19 90.0(3) . . ?
Pd11 Pd16 Pd19 176.13(2) 7_556 . ?
Pd11 Pd16 Pd19 119.241(19) . . ?
Ni17 Pd16 Pd19 58.24(19) . . ?
Ni21 Pd16 Pd19 114.6(6) . . ?
Pd21 Pd16 Pd19 116.36(6) . . ?
Pd3 Pd16 Pd19 88.6(7) . . ?
Ni3 Pd16 Pd20 120.6(3) . 7_556 ?
Pd11 Pd16 Pd20 121.342(19) 7_556 7_556 ?
Pd11 Pd16 Pd20 122.37(2) . 7_556 ?
Ni17 Pd16 Pd20 119.98(19) . 7_556 ?
Ni21 Pd16 Pd20 176.2(5) . 7_556 ?
Pd21 Pd16 Pd20 177.03(6) . 7_556 ?
Pd3 Pd16 Pd20 121.5(7) . 7_556 ?
Pd19 Pd16 Pd20 61.783(16) . 7_556 ?
Ni3 Pd16 Pd14 59.7(2) . . ?
Pd11 Pd16 Pd14 60.073(15) 7_556 . ?
Pd11 Pd16 Pd14 121.712(19) . . ?
Ni17 Pd16 Pd14 121.92(18) . . ?
Ni21 Pd16 Pd14 94.6(4) . . ?
Pd21 Pd16 Pd14 90.70(4) . . ?
Pd3 Pd16 Pd14 62.1(6) . . ?
Pd19 Pd16 Pd14 118.928(19) . . ?
Pd20 Pd16 Pd14 88.395(17) 7_556 . ?
Ni3 Pd16 Pd13 179.4(3) . 7_556 ?
Pd11 Pd16 Pd13 93.072(17) 7_556 7_556 ?
Pd11 Pd16 Pd13 62.924(15) . 7_556 ?
Ni17 Pd16 Pd13 118.29(18) . 7_556 ?
Ni21 Pd16 Pd13 120.6(5) . 7_556 ?
Pd21 Pd16 Pd13 123.36(5) . 7_556 ?
Pd3 Pd16 Pd13 178.1(7) . 7_556 ?
Pd19 Pd16 Pd13 90.586(17) . 7_556 ?
Pd20 Pd16 Pd13 59.455(15) 7_556 7_556 ?
Pd14 Pd16 Pd13 119.760(19) . 7_556 ?
Ni3 Pd16 Pd15 120.5(2) . . ?
Pd11 Pd16 Pd15 122.316(19) 7_556 . ?
Pd11 Pd16 Pd15 60.679(15) . . ?
Ni17 Pd16 Pd15 58.22(18) . . ?
Ni21 Pd16 Pd15 87.5(4) . . ?
Pd21 Pd16 Pd15 91.37(4) . . ?
Pd3 Pd16 Pd15 118.0(6) . . ?
Pd19 Pd16 Pd15 58.754(15) . . ?
Pd20 Pd16 Pd15 89.466(18) 7_556 . ?
Pd14 Pd16 Pd15 177.46(2) . . ?
Pd13 Pd16 Pd15 60.074(15) 7_556 . ?
C15 Pd17 C3 112.7(14) . . ?
C15 Pd17 C16 91.9(13) . . ?
C3 Pd17 C16 118.2(16) . . ?
C15 Pd17 Ni1 50.9(8) . . ?
C3 Pd17 Ni1 78.3(11) . . ?
C16 Pd17 Ni1 142.3(14) . . ?
C15 Pd17 Ni8 135.8(15) . . ?
C3 Pd17 Ni8 97.6(13) . . ?
C16 Pd17 Ni8 44.4(7) . . ?
Ni1 Pd17 Ni8 173.3(13) . . ?
C15 Pd17 Pd21 161.9(16) . . ?
C3 Pd17 Pd21 52.6(8) . . ?
C16 Pd17 Pd21 104.4(13) . . ?
Ni1 Pd17 Pd21 111.8(11) . . ?
Ni8 Pd17 Pd21 61.6(7) . . ?
C15 Pd17 Pd19 61.2(9) . . ?
C3 Pd17 Pd19 133.3(15) . . ?
C16 Pd17 Pd19 108.5(13) . . ?
Ni1 Pd17 Pd19 62.6(7) . . ?
Ni8 Pd17 Pd19 118.4(10) . . ?
Pd21 Pd17 Pd19 118.8(8) . . ?
C15 Pd17 Ni3 107.5(14) . . ?
C3 Pd17 Ni3 47.7(8) . . ?
C16 Pd17 Ni3 159.2(16) . . ?
Ni1 Pd17 Ni3 56.6(7) . . ?
Ni8 Pd17 Ni3 116.7(11) . . ?
Pd21 Pd17 Ni3 55.4(6) . . ?
Pd19 Pd17 Ni3 87.8(9) . . ?
C15 Pd17 Pd15 101.8(13) . . ?
C3 Pd17 Pd15 144.7(13) . . ?
C16 Pd17 Pd15 65.7(8) . . ?
Ni1 Pd17 Pd15 121.5(12) . . ?
Ni8 Pd17 Pd15 59.3(6) . . ?
Pd21 Pd17 Pd15 92.1(7) . . ?
Pd19 Pd17 Pd15 59.2(6) . . ?
Ni3 Pd17 Pd15 115.6(8) . . ?
C15 Pd17 Pd16 118.6(14) . . ?
C3 Pd17 Pd16 96.1(11) . . ?
C16 Pd17 Pd16 120.9(11) . . ?
Ni1 Pd17 Pd16 87.6(9) . . ?
Ni8 Pd17 Pd16 87.5(7) . . ?
Pd21 Pd17 Pd16 59.2(5) . . ?
Pd19 Pd17 Pd16 59.7(5) . . ?
Ni3 Pd17 Pd16 56.0(5) . . ?
Pd15 Pd17 Pd16 59.6(4) . . ?
C15 Ni17 C3 105.3(4) . . ?
C15 Ni17 C16 87.7(4) . . ?
C3 Ni17 C16 112.6(5) . . ?
C15 Ni17 Ni1 49.4(3) . . ?
C3 Ni17 Ni1 75.8(4) . . ?
C16 Ni17 Ni1 135.8(4) . . ?
C15 Ni17 Ni21 161.3(7) . . ?
C3 Ni17 Ni21 56.3(6) . . ?
C16 Ni17 Ni21 102.5(7) . . ?
Ni1 Ni17 Ni21 116.2(6) . . ?
C15 Ni17 Pd8 135.0(9) . . ?
C3 Ni17 Pd8 94.3(10) . . ?
C16 Ni17 Pd8 47.2(9) . . ?
Ni1 Ni17 Pd8 170.0(9) . . ?
Ni21 Ni17 Pd8 57.1(10) . . ?
C15 Ni17 Pd19 62.5(3) . . ?
C3 Ni17 Pd19 134.5(5) . . ?
C16 Ni17 Pd19 110.5(4) . . ?
Ni1 Ni17 Pd19 63.4(2) . . ?
Ni21 Ni17 Pd19 125.9(7) . . ?
Pd8 Ni17 Pd19 126.2(9) . . ?
C15 Ni17 Pd15 104.1(4) . . ?
C3 Ni17 Pd15 150.6(4) . . ?
C16 Ni17 Pd15 68.4(3) . . ?
Ni1 Ni17 Pd15 125.4(3) . . ?
Ni21 Ni17 Pd15 94.3(6) . . ?
Pd8 Ni17 Pd15 64.2(9) . . ?
Pd19 Ni17 Pd15 62.01(17) . . ?
C15 Ni17 Pd16 122.7(4) . . ?
C3 Ni17 Pd16 99.9(4) . . ?
C16 Ni17 Pd16 127.5(4) . . ?
Ni1 Ni17 Pd16 90.5(3) . . ?
Ni21 Ni17 Pd16 62.9(7) . . ?
Pd8 Ni17 Pd16 92.1(9) . . ?
Pd19 Ni17 Pd16 63.00(15) . . ?
Pd15 Ni17 Pd16 63.43(12) . . ?
C15 Ni17 Pd3 104.5(8) . . ?
C3 Ni17 Pd3 45.9(7) . . ?
C16 Ni17 Pd3 157.1(9) . . ?
Ni1 Ni17 Pd3 55.5(7) . . ?
Ni21 Ni17 Pd3 60.9(9) . . ?
Pd8 Ni17 Pd3 117.9(11) . . ?
Pd19 Ni17 Pd3 92.3(8) . . ?
Pd15 Ni17 Pd3 125.0(6) . . ?
Pd16 Ni17 Pd3 61.6(6) . . ?
C22 Pd18 C5 99.0(3) . . ?
C22 Pd18 C21 94.1(3) . . ?
C5 Pd18 C21 93.9(2) . . ?
C22 Pd18 Ni10 47.8(2) . 7_556 ?
C5 Pd18 Ni10 128.73(16) . 7_556 ?
C21 Pd18 Ni10 121.57(14) . 7_556 ?
C22 Pd18 Ni3 144.7(3) . . ?
C5 Pd18 Ni3 45.8(3) . . ?
C21 Pd18 Ni3 91.9(3) . . ?
Ni10 Pd18 Ni3 145.9(3) 7_556 . ?
C22 Pd18 Ni1 99.8(2) . . ?
C5 Pd18 Ni1 44.89(16) . . ?
C21 Pd18 Ni1 137.94(14) . . ?
Ni10 Pd18 Ni1 96.41(3) 7_556 . ?
Ni3 Pd18 Ni1 55.4(2) . . ?
C22 Pd18 Ni9 90.5(2) . 7_556 ?
C5 Pd18 Ni9 135.92(16) . 7_556 ?
C21 Pd18 Ni9 42.28(14) . 7_556 ?
Ni10 Pd18 Ni9 88.79(3) 7_556 7_556 ?
Ni3 Pd18 Ni9 116.3(2) . 7_556 ?
Ni1 Pd18 Ni9 169.44(3) . 7_556 ?
C22 Pd18 Pd14 137.1(2) . . ?
C5 Pd18 Pd14 90.17(16) . . ?
C21 Pd18 Pd14 43.30(14) . . ?
Ni10 Pd18 Pd14 141.10(3) 7_556 . ?
Ni3 Pd18 Pd14 60.1(2) . . ?
Ni1 Pd18 Pd14 115.40(3) . . ?
Ni9 Pd18 Pd14 56.48(2) 7_556 . ?
C22 Pd18 Pd3 142.3(7) . . ?
C5 Pd18 Pd3 43.6(7) . . ?
C21 Pd18 Pd3 93.7(7) . . ?
Ni10 Pd18 Pd3 144.4(7) 7_556 . ?
Ni1 Pd18 Pd3 52.7(6) . . ?
Ni9 Pd18 Pd3 119.1(6) 7_556 . ?
Pd14 Pd18 Pd3 62.7(6) . . ?
C22 Pd18 Pd19 98.8(2) . . ?
C5 Pd18 Pd19 103.30(16) . . ?
C21 Pd18 Pd19 156.50(14) . . ?
Ni10 Pd18 Pd19 58.02(2) 7_556 . ?
Ni3 Pd18 Pd19 88.9(3) . . ?
Ni1 Pd18 Pd19 58.71(2) . . ?
Ni9 Pd18 Pd19 117.67(2) 7_556 . ?
Pd14 Pd18 Pd19 119.74(2) . . ?
Pd3 Pd18 Pd19 88.0(7) . . ?
C22 Pd18 Pd16 152.6(2) . . ?
C5 Pd18 Pd16 101.94(17) . . ?
C21 Pd18 Pd16 101.79(14) . . ?
Ni10 Pd18 Pd16 104.88(3) 7_556 . ?
Ni3 Pd18 Pd16 57.6(3) . . ?
Ni1 Pd18 Pd16 83.22(2) . . ?
Ni9 Pd18 Pd16 86.57(2) 7_556 . ?
Pd14 Pd18 Pd16 60.430(15) . . ?
Pd3 Pd18 Pd16 59.2(7) . . ?
Pd19 Pd18 Pd16 59.335(15) . . ?
C22 Pd18 Pd20 97.3(2) . 7_556 ?
C5 Pd18 Pd20 158.44(17) . 7_556 ?
C21 Pd18 Pd20 98.83(14) . 7_556 ?
Ni10 Pd18 Pd20 56.87(2) 7_556 7_556 ?
Ni3 Pd18 Pd20 116.1(3) . 7_556 ?
Ni1 Pd18 Pd20 118.22(2) . 7_556 ?
Ni9 Pd18 Pd20 57.51(2) 7_556 7_556 ?
Pd14 Pd18 Pd20 87.297(17) . 7_556 ?
Pd3 Pd18 Pd20 117.7(7) . 7_556 ?
Pd19 Pd18 Pd20 60.190(16) . 7_556 ?
Pd16 Pd18 Pd20 58.493(15) . 7_556 ?
C24 Pd19 C6 96.2(3) . . ?
C24 Pd19 C15 93.3(3) . . ?
C6 Pd19 C15 92.8(2) . . ?
C24 Pd19 Ni17 136.8(3) . . ?
C6 Pd19 Ni17 93.0(2) . . ?
C15 Pd19 Ni17 44.1(2) . . ?
C24 Pd19 Ni10 47.5(2) . 7_556 ?
C6 Pd19 Ni10 120.29(16) . 7_556 ?
C15 Pd19 Ni10 127.50(17) . 7_556 ?
Ni17 Pd19 Ni10 146.68(19) . 7_556 ?
C24 Pd19 Ni2 98.3(2) . . ?
C6 Pd19 Ni2 44.93(17) . . ?
C15 Pd19 Ni2 137.00(16) . . ?
Ni17 Pd19 Ni2 117.29(16) . . ?
Ni10 Pd19 Ni2 88.88(3) 7_556 . ?
C24 Pd19 Ni1 91.0(2) . . ?
C6 Pd19 Ni1 135.70(17) . . ?
C15 Pd19 Ni1 43.04(16) . . ?
Ni17 Pd19 Ni1 55.05(17) . . ?
Ni10 Pd19 Ni1 96.41(3) 7_556 . ?
Ni2 Pd19 Ni1 170.54(3) . . ?
C24 Pd19 Pd15 143.7(2) . . ?
C6 Pd19 Pd15 47.44(16) . . ?
C15 Pd19 Pd15 89.02(17) . . ?
Ni17 Pd19 Pd15 59.20(17) . . ?
Ni10 Pd19 Pd15 143.48(3) 7_556 . ?
Ni2 Pd19 Pd15 58.26(2) . . ?
Ni1 Pd19 Pd15 114.22(3) . . ?
C24 Pd19 Pd17 133.4(6) . . ?
C6 Pd19 Pd17 93.4(7) . . ?
C15 Pd19 Pd17 40.7(5) . . ?
Ni10 Pd19 Pd17 146.2(6) 7_556 . ?
Ni2 Pd19 Pd17 119.8(6) . . ?
Ni1 Pd19 Pd17 52.9(6) . . ?
Pd15 Pd19 Pd17 61.5(6) . . ?
C24 Pd19 Pd16 152.2(2) . . ?
C6 Pd19 Pd16 106.60(15) . . ?
C15 Pd19 Pd16 101.06(17) . . ?
Ni17 Pd19 Pd16 58.77(14) . . ?
Ni10 Pd19 Pd16 105.87(3) 7_556 . ?
Ni2 Pd19 Pd16 87.33(2) . . ?
Ni1 Pd19 Pd16 83.68(2) . . ?
Pd15 Pd19 Pd16 61.046(15) . . ?
Pd17 Pd19 Pd16 61.9(5) . . ?
C24 Pd19 Pd18 93.7(2) . . ?
C6 Pd19 Pd18 162.27(16) . . ?
C15 Pd19 Pd18 101.28(16) . . ?
Ni17 Pd19 Pd18 89.77(18) . . ?
Ni10 Pd19 Pd18 58.23(2) 7_556 . ?
Ni2 Pd19 Pd18 118.97(2) . . ?
Ni1 Pd19 Pd18 58.51(2) . . ?
Pd15 Pd19 Pd18 121.42(2) . . ?
Pd17 Pd19 Pd18 90.4(6) . . ?
Pd16 Pd19 Pd18 60.375(15) . . ?
C24 Pd19 Pd20 101.1(2) . 7_556 ?
C6 Pd19 Pd20 102.21(16) . 7_556 ?
C15 Pd19 Pd20 157.82(17) . 7_556 ?
Ni17 Pd19 Pd20 117.93(14) . 7_556 ?
Ni10 Pd19 Pd20 57.34(2) 7_556 7_556 ?
Ni2 Pd19 Pd20 57.65(2) . 7_556 ?
Ni1 Pd19 Pd20 119.15(2) . 7_556 ?
Pd15 Pd19 Pd20 89.281(18) . 7_556 ?
Pd17 Pd19 Pd20 121.1(5) . 7_556 ?
Pd16 Pd19 Pd20 59.195(15) . 7_556 ?
Pd18 Pd19 Pd20 61.328(16) . 7_556 ?
C19 Pd20 C23 94.3(3) . 7_556 ?
C19 Pd20 C11 89.9(3) . . ?
C23 Pd20 C11 99.4(2) 7_556 . ?
C19 Pd20 Ni10 48.3(2) . . ?
C23 Pd20 Ni10 120.24(15) 7_556 . ?
C11 Pd20 Ni10 120.54(14) . . ?
C19 Pd20 Ni2 95.3(2) . 7_556 ?
C23 Pd20 Ni2 43.42(16) 7_556 7_556 ?
C11 Pd20 Ni2 142.69(14) . 7_556 ?
Ni10 Pd20 Ni2 89.03(3) . 7_556 ?
C19 Pd20 Ni9 88.0(2) . . ?
C23 Pd20 Ni9 141.30(16) 7_556 . ?
C11 Pd20 Ni9 41.92(14) . . ?
Ni10 Pd20 Ni9 89.56(3) . . ?
Ni2 Pd20 Ni9 174.09(3) 7_556 . ?
C19 Pd20 Pd12 135.2(2) . . ?
C23 Pd20 Pd12 95.89(15) 7_556 . ?
C11 Pd20 Pd12 45.40(13) . . ?
Ni10 Pd20 Pd12 143.87(3) . . ?
Ni2 Pd20 Pd12 121.28(2) 7_556 . ?
Ni9 Pd20 Pd12 58.18(2) . . ?
C19 Pd20 Pd13 141.5(2) . . ?
C23 Pd20 Pd13 47.13(15) 7_556 . ?
C11 Pd20 Pd13 95.19(13) . . ?
Ni10 Pd20 Pd13 144.26(3) . . ?
Ni2 Pd20 Pd13 59.18(2) 7_556 . ?
Ni9 Pd20 Pd13 120.29(2) . . ?
Pd12 Pd20 Pd13 62.196(15) . . ?
C19 Pd20 Pd16 153.8(2) . 7_556 ?
C23 Pd20 Pd16 105.11(15) 7_556 7_556 ?
C11 Pd20 Pd16 103.78(13) . 7_556 ?
Ni10 Pd20 Pd16 105.85(3) . 7_556 ?
Ni2 Pd20 Pd16 87.29(2) 7_556 7_556 ?
Ni9 Pd20 Pd16 87.57(2) . 7_556 ?
Pd12 Pd20 Pd16 60.935(15) . 7_556 ?
Pd13 Pd20 Pd16 60.489(15) . 7_556 ?
C19 Pd20 Pd19 100.6(2) . 7_556 ?
C23 Pd20 Pd19 100.67(16) 7_556 7_556 ?
C11 Pd20 Pd19 156.49(14) . 7_556 ?
Ni10 Pd20 Pd19 57.49(2) . 7_556 ?
Ni2 Pd20 Pd19 57.75(2) 7_556 7_556 ?
Ni9 Pd20 Pd19 116.86(2) . 7_556 ?
Pd12 Pd20 Pd19 119.94(2) . 7_556 ?
Pd13 Pd20 Pd19 89.590(18) . 7_556 ?
Pd16 Pd20 Pd19 59.028(15) 7_556 7_556 ?
C19 Pd20 Pd18 96.7(2) . 7_556 ?
C23 Pd20 Pd18 157.89(16) 7_556 7_556 ?
C11 Pd20 Pd18 99.69(14) . 7_556 ?
Ni10 Pd20 Pd18 57.22(2) . 7_556 ?
Ni2 Pd20 Pd18 116.23(2) 7_556 7_556 ?
Ni9 Pd20 Pd18 58.40(2) . 7_556 ?
Pd12 Pd20 Pd18 89.650(18) . 7_556 ?
Pd13 Pd20 Pd18 119.80(2) . 7_556 ?
Pd16 Pd20 Pd18 59.324(15) 7_556 7_556 ?
Pd19 Pd20 Pd18 58.485(15) 7_556 7_556 ?
C10 Pd21 C3 97.4(3) . . ?
C10 Pd21 Ni3 130.7(3) . . ?
C3 Pd21 Ni3 50.9(3) . . ?
C10 Pd21 Ni8 89.5(3) . . ?
C3 Pd21 Ni8 86.2(3) . . ?
Ni3 Pd21 Ni8 119.2(3) . . ?
C10 Pd21 Pd13 53.45(19) . . ?
C3 Pd21 Pd13 134.1(2) . . ?
Ni3 Pd21 Pd13 118.0(3) . . ?
Ni8 Pd21 Pd13 122.8(2) . . ?
C10 Pd21 Pd17 122.3(6) . . ?
C3 Pd21 Pd17 43.4(6) . . ?
Ni3 Pd21 Pd17 63.8(7) . . ?
Ni8 Pd21 Pd17 55.8(7) . . ?
Pd13 Pd21 Pd17 175.7(6) . . ?
C10 Pd21 Pd11 116.0(2) . 7_556 ?
C3 Pd21 Pd11 137.6(2) . 7_556 ?
Ni3 Pd21 Pd11 86.7(2) . 7_556 ?
Ni8 Pd21 Pd11 117.8(2) . 7_556 ?
Pd13 Pd21 Pd11 63.53(6) . 7_556 ?
Pd17 Pd21 Pd11 120.7(6) . 7_556 ?
C10 Pd21 Pd11 111.2(2) . . ?
C3 Pd21 Pd11 132.3(2) . . ?
Ni3 Pd21 Pd11 118.0(3) . . ?
Ni8 Pd21 Pd11 57.8(2) . . ?
Pd13 Pd21 Pd11 93.35(9) . . ?
Pd17 Pd21 Pd11 88.9(6) . . ?
Pd11 Pd21 Pd11 60.06(6) 7_556 . ?
C10 Pd21 Pd16 169.2(2) . . ?
C3 Pd21 Pd16 92.3(2) . . ?
Ni3 Pd21 Pd16 59.7(3) . . ?
Ni8 Pd21 Pd16 86.4(2) . . ?
Pd13 Pd21 Pd16 121.50(10) . . ?
Pd17 Pd21 Pd16 62.8(5) . . ?
Pd11 Pd21 Pd16 57.97(6) 7_556 . ?
Pd11 Pd21 Pd16 58.34(6) . . ?
C10 Pd21 Ni5 97.7(2) . . ?
C3 Pd21 Ni5 94.3(2) . . ?
Ni3 Pd21 Ni5 56.6(3) . . ?
Ni8 Pd21 Ni5 172.6(2) . . ?
Pd13 Pd21 Ni5 61.53(5) . . ?
Pd17 Pd21 Ni5 120.4(7) . . ?
Pd11 Pd21 Ni5 57.53(5) 7_556 . ?
Pd11 Pd21 Ni5 117.53(10) . . ?
Pd16 Pd21 Ni5 86.22(8) . . ?
C10 Pd21 Pd12 49.39(18) . . ?
C3 Pd21 Pd12 128.4(2) . . ?
Ni3 Pd21 Pd12 179.2(3) . . ?
Ni8 Pd21 Pd12 60.02(18) . . ?
Pd13 Pd21 Pd12 62.80(7) . . ?
Pd17 Pd21 Pd12 115.4(7) . . ?
Pd11 Pd21 Pd12 93.94(9) 7_556 . ?
Pd11 Pd21 Pd12 61.99(5) . . ?
Pd16 Pd21 Pd12 120.30(9) . . ?
Ni5 Pd21 Pd12 124.17(10) . . ?
C10 Ni21 C3 96.1(12) . . ?
C10 Ni21 Pd8 91.2(13) . . ?
C3 Ni21 Pd8 92.1(13) . . ?
C10 Ni21 Ni17 129.2(13) . . ?
C3 Ni21 Ni17 47.9(6) . . ?
Pd8 Ni21 Ni17 61.9(10) . . ?
C10 Ni21 Pd11 115.3(12) . . ?
C3 Ni21 Pd11 138.2(12) . . ?
Pd8 Ni21 Pd11 61.9(11) . . ?
Ni17 Ni21 Pd11 90.3(8) . . ?
C10 Ni21 Pd3 122.2(13) . . ?
C3 Ni21 Pd3 45.9(8) . . ?
Pd8 Ni21 Pd3 124.3(16) . . ?
Ni17 Ni21 Pd3 62.5(10) . . ?
Pd11 Ni21 Pd3 121.4(13) . . ?
C10 Ni21 Pd12 51.2(7) . . ?
C3 Ni21 Pd12 132.2(12) . . ?
Pd8 Ni21 Pd12 60.3(10) . . ?
Ni17 Ni21 Pd12 122.2(8) . . ?
Pd11 Ni21 Pd12 64.8(6) . . ?
Pd3 Ni21 Pd12 173.1(13) . . ?
C10 Ni21 Pd16 170.0(14) . . ?
C3 Ni21 Pd16 92.5(10) . . ?
Pd8 Ni21 Pd16 93.6(12) . . ?
Ni17 Ni21 Pd16 60.8(7) . . ?
Pd11 Ni21 Pd16 60.0(6) . . ?
Pd3 Ni21 Pd16 61.4(9) . . ?
Pd12 Ni21 Pd16 124.8(10) . . ?
C10 Ni21 Pd11 112.6(11) . 7_556 ?
C3 Ni21 Pd11 132.7(11) . 7_556 ?
Pd8 Ni21 Pd11 122.6(14) . 7_556 ?
Ni17 Ni21 Pd11 118.2(11) . 7_556 ?
Pd11 Ni21 Pd11 60.6(6) . 7_556 ?
Pd3 Ni21 Pd11 86.8(9) . 7_556 ?
Pd12 Ni21 Pd11 94.6(9) . 7_556 ?
Pd16 Ni21 Pd11 57.5(6) . 7_556 ?
C10 Ni21 Pd13 51.4(7) . . ?
C3 Ni21 Pd13 127.9(10) . . ?
Pd8 Ni21 Pd13 123.0(14) . . ?
Ni17 Ni21 Pd13 174.7(10) . . ?
Pd11 Ni21 Pd13 93.8(9) . . ?
Pd3 Ni21 Pd13 112.5(10) . . ?
Pd12 Ni21 Pd13 62.7(6) . . ?
Pd16 Ni21 Pd13 118.8(10) . . ?
Pd11 Ni21 Pd13 61.5(6) 7_556 . ?
C10 Ni21 Ni5 91.7(8) . . ?
C3 Ni21 Ni5 89.0(8) . . ?
Pd8 Ni21 Ni5 176.7(15) . . ?
Ni17 Ni21 Ni5 117.0(10) . . ?
Pd11 Ni21 Ni5 115.4(10) . . ?
Pd3 Ni21 Ni5 54.9(8) . . ?
Pd12 Ni21 Ni5 120.8(10) . . ?
Pd16 Ni21 Ni5 83.2(7) . . ?
Pd11 Ni21 Ni5 54.8(4) 7_556 . ?
Pd13 Ni21 Ni5 58.2(4) . . ?
O1 C1 Ni7 174.3(7) . . ?
O2 C2 Ni5 138.4(5) . . ?
O2 C2 Ni7 138.2(5) . . ?
Ni5 C2 Ni7 80.1(3) . . ?
O2 C2 Pd13 119.3(5) . . ?
Ni5 C2 Pd13 79.9(2) . . ?
Ni7 C2 Pd13 74.8(2) . . ?
O3 C3 Pd17 131.9(9) . . ?
O3 C3 Pd3 128.0(12) . . ?
O3 C3 Ni17 136.8(6) . . ?
Pd3 C3 Ni17 88.1(11) . . ?
O3 C3 Ni3 130.5(7) . . ?
Pd17 C3 Ni3 90.0(10) . . ?
O3 C3 Pd21 126.3(6) . . ?
Pd17 C3 Pd21 84.0(8) . . ?
Ni3 C3 Pd21 74.4(4) . . ?
O3 C3 Ni21 127.3(10) . . ?
Pd3 C3 Ni21 80.2(12) . . ?
Ni17 C3 Ni21 75.8(7) . . ?
O4 C4 Pd3 136.2(10) . . ?
O4 C4 Ni5 137.4(5) . . ?
Pd3 C4 Ni5 86.4(9) . . ?
O4 C4 Ni3 139.6(6) . . ?
Ni5 C4 Ni3 82.9(4) . . ?
O5 C5 Pd3 137.5(12) . . ?
O5 C5 Ni1 138.0(5) . . ?
Pd3 C5 Ni1 77.9(10) . . ?
O5 C5 Ni3 137.5(7) . . ?
Ni1 C5 Ni3 79.8(4) . . ?
O5 C5 Pd18 119.4(5) . . ?
Pd3 C5 Pd18 82.3(10) . . ?
Ni1 C5 Pd18 79.8(2) . . ?
Ni3 C5 Pd18 78.5(4) . . ?
O6 C6 Ni2 141.1(5) . . ?
O6 C6 Pd15 129.2(5) . . ?
Ni2 C6 Pd15 83.3(2) . . ?
O6 C6 Pd19 121.1(5) . . ?
Ni2 C6 Pd19 80.6(2) . . ?
Pd15 C6 Pd19 80.0(2) . . ?
O7 C7 Ni4 175.2(7) . . ?
O8 C8 Ni4 139.4(6) . . ?
O8 C8 Ni6 138.5(6) . . ?
Ni4 C8 Ni6 82.0(2) . . ?
O9 C9 Ni7 139.6(5) . . ?
O9 C9 Ni6 134.8(6) . . ?
Ni7 C9 Ni6 79.8(2) . . ?
O9 C9 Pd15 122.3(5) . 7_556 ?
Ni7 C9 Pd15 78.9(2) . 7_556 ?
Ni6 C9 Pd15 77.6(2) . 7_556 ?
O10 C10 Pd21 135.4(5) . . ?
O10 C10 Ni21 136.5(10) . . ?
O10 C10 Pd12 129.8(5) . . ?
Pd21 C10 Pd12 85.1(2) . . ?
Ni21 C10 Pd12 81.1(7) . . ?
O10 C10 Pd13 124.8(5) . . ?
Pd21 C10 Pd13 80.4(2) . . ?
Ni21 C10 Pd13 83.4(8) . . ?
Pd12 C10 Pd13 82.7(2) . . ?
O11 C11 Ni9 144.0(5) . . ?
O11 C11 Pd12 129.2(5) . . ?
Ni9 C11 Pd12 84.8(2) . . ?
O11 C11 Pd20 122.3(5) . . ?
Ni9 C11 Pd20 74.0(2) . . ?
Pd12 C11 Pd20 72.93(18) . . ?
O12 C12 Ni9 176.8(6) . . ?
O13 C13 Ni1 177.5(9) . . ?
O14 C14 Ni2 177.1(8) . . ?
O15 C15 Pd17 137.0(11) . . ?
O15 C15 Ni1 139.0(6) . . ?
Pd17 C15 Ni1 80.9(10) . . ?
O15 C15 Ni17 138.8(7) . . ?
Ni1 C15 Ni17 80.4(4) . . ?
O15 C15 Pd19 120.0(6) . . ?
Pd17 C15 Pd19 78.1(8) . . ?
Ni1 C15 Pd19 75.2(2) . . ?
Ni17 C15 Pd19 73.4(3) . . ?
O16 C16 Ni8 139.8(7) . . ?
O16 C16 Pd8 139.1(14) . . ?
O16 C16 Pd17 134.4(10) . . ?
Ni8 C16 Pd17 85.3(9) . . ?
O16 C16 Ni17 138.0(7) . . ?
Pd8 C16 Ni17 82.5(13) . . ?
O17 C17 Pd8 142.6(14) . . ?
O17 C17 Ni8 141.3(6) . . ?
O17 C17 Ni4 137.3(5) . 7_556 ?
Pd8 C17 Ni4 79.8(14) . 7_556 ?
Ni8 C17 Ni4 80.4(4) . 7_556 ?
O18 C18 Ni6 139.3(5) . . ?
O18 C18 Ni5 135.2(5) . . ?
Ni6 C18 Ni5 83.5(3) . . ?
O18 C18 Pd14 122.6(6) . . ?
Ni6 C18 Pd14 74.8(2) . . ?
Ni5 C18 Pd14 72.1(2) . . ?
O19 C19 Pd20 134.9(6) . . ?
O19 C19 Ni10 140.2(6) . . ?
Pd20 C19 Ni10 85.0(3) . . ?
O20 C20 Ni10 177.5(9) . . ?
O21 C21 Ni9 141.2(5) . 7_556 ?
O21 C21 Pd14 133.3(5) . . ?
Ni9 C21 Pd14 84.0(2) 7_556 . ?
O21 C21 Pd18 120.7(5) . . ?
Ni9 C21 Pd18 74.1(2) 7_556 . ?
Pd14 C21 Pd18 73.74(19) . . ?
O22 C22 Pd18 135.1(6) . . ?
O22 C22 Ni10 139.9(6) . 7_556 ?
Pd18 C22 Ni10 85.0(3) . 7_556 ?
O23 C23 Ni2 144.6(5) . . ?
O23 C23 Pd13 127.7(5) . 7_556 ?
Ni2 C23 Pd13 84.8(2) . 7_556 ?
O23 C23 Pd20 120.9(5) . 7_556 ?
Ni2 C23 Pd20 76.3(2) . 7_556 ?
Pd13 C23 Pd20 76.03(19) 7_556 7_556 ?
O24 C24 Pd19 133.5(6) . . ?
O24 C24 Ni10 141.3(6) . 7_556 ?
Pd19 C24 Ni10 85.2(3) . 7_556 ?
C109 N1 C113 111.6(7) . . ?
C109 N1 C105 111.1(7) . . ?
C113 N1 C105 106.0(6) . . ?
C109 N1 C101 105.4(6) . . ?
C113 N1 C101 111.3(7) . . ?
C105 N1 C101 111.6(7) . . ?
C102 C101 N1 115.0(7) . . ?
C102 C101 H10A 108.5 . . ?
N1 C101 H10A 108.5 . . ?
C102 C101 H10B 108.5 . . ?
N1 C101 H10B 108.5 . . ?
H10A C101 H10B 107.5 . . ?
C103 C102 C101 111.2(10) . . ?
C103 C102 H10C 109.4 . . ?
C101 C102 H10C 109.4 . . ?
C103 C102 H10D 109.4 . . ?
C101 C102 H10D 109.4 . . ?
H10C C102 H10D 108.0 . . ?
C104 C103 C102 116.3(14) . . ?
C104 C103 H10E 108.2 . . ?
C102 C103 H10E 108.2 . . ?
C104 C103 H10F 108.2 . . ?
C102 C103 H10F 108.2 . . ?
H10E C103 H10F 107.4 . . ?
C103 C104 H10G 109.5 . . ?
C103 C104 H10H 109.5 . . ?
H10G C104 H10H 109.5 . . ?
C103 C104 H10I 109.5 . . ?
H10G C104 H10I 109.5 . . ?
H10H C104 H10I 109.5 . . ?
C106 C105 N1 115.7(7) . . ?
C106 C105 H10J 108.4 . . ?
N1 C105 H10J 108.4 . . ?
C106 C105 H10K 108.4 . . ?
N1 C105 H10K 108.4 . . ?
H10J C105 H10K 107.4 . . ?
C105 C106 C107 112.8(8) . . ?
C105 C106 H10L 109.0 . . ?
C107 C106 H10L 109.0 . . ?
C105 C106 H10M 109.0 . . ?
C107 C106 H10M 109.0 . . ?
H10L C106 H10M 107.8 . . ?
C108 C107 C106 113.6(10) . . ?
C108 C107 H10N 108.8 . . ?
C106 C107 H10N 108.8 . . ?
C108 C107 H10O 108.8 . . ?
C106 C107 H10O 108.8 . . ?
H10N C107 H10O 107.7 . . ?
C107 C108 H10P 109.5 . . ?
C107 C108 H10Q 109.5 . . ?
H10P C108 H10Q 109.5 . . ?
C107 C108 H10R 109.5 . . ?
H10P C108 H10R 109.5 . . ?
H10Q C108 H10R 109.5 . . ?
N1 C109 C110 117.1(7) . . ?
N1 C109 H10S 108.0 . . ?
C110 C109 H10S 108.0 . . ?
N1 C109 H10T 108.0 . . ?
C110 C109 H10T 108.0 . . ?
H10S C109 H10T 107.3 . . ?
C109 C110 C111 101.9(10) . . ?
C109 C110 H11A 111.4 . . ?
C111 C110 H11A 111.4 . . ?
C109 C110 H11B 111.4 . . ?
C111 C110 H11B 111.4 . . ?
H11A C110 H11B 109.3 . . ?
C112 C111 C110 109.9(14) . . ?
C112 C111 H11C 109.7 . . ?
C110 C111 H11C 109.7 . . ?
C112 C111 H11D 109.7 . . ?
C110 C111 H11D 109.7 . . ?
H11C C111 H11D 108.2 . . ?
C111 C112 H11E 109.5 . . ?
C111 C112 H11F 109.5 . . ?
H11E C112 H11F 109.5 . . ?
C111 C112 H11G 109.5 . . ?
H11E C112 H11G 109.5 . . ?
H11F C112 H11G 109.5 . . ?
N1 C113 C114 115.7(6) . . ?
N1 C113 H11H 108.4 . . ?
C114 C113 H11H 108.4 . . ?
N1 C113 H11I 108.4 . . ?
C114 C113 H11I 108.4 . . ?
H11H C113 H11I 107.4 . . ?
C113 C114 C115 109.6(7) . . ?
C113 C114 H11J 109.8 . . ?
C115 C114 H11J 109.8 . . ?
C113 C114 H11K 109.8 . . ?
C115 C114 H11K 109.8 . . ?
H11J C114 H11K 108.2 . . ?
C114 C115 C116 112.2(8) . . ?
C114 C115 H11L 109.2 . . ?
C116 C115 H11L 109.2 . . ?
C114 C115 H11M 109.2 . . ?
C116 C115 H11M 109.2 . . ?
H11L C115 H11M 107.9 . . ?
C115 C116 H11N 109.5 . . ?
C115 C116 H11O 109.5 . . ?
H11N C116 H11O 109.5 . . ?
C115 C116 H11P 109.5 . . ?
H11N C116 H11P 109.5 . . ?
H11O C116 H11P 109.5 . . ?
C201 N2 C209 106.6(6) . . ?
C201 N2 C205 111.9(6) . . ?
C209 N2 C205 111.2(6) . . ?
C201 N2 C213 111.5(6) . . ?
C209 N2 C213 110.8(6) . . ?
C205 N2 C213 104.9(5) . . ?
N2 C201 C202 116.1(7) . . ?
N2 C201 H20A 108.3 . . ?
C202 C201 H20A 108.3 . . ?
N2 C201 H20B 108.3 . . ?
C202 C201 H20B 108.3 . . ?
H20A C201 H20B 107.4 . . ?
C201 C202 C203 108.3(9) . . ?
C201 C202 H20C 110.0 . . ?
C203 C202 H20C 110.0 . . ?
C201 C202 H20D 110.0 . . ?
C203 C202 H20D 110.0 . . ?
H20C C202 H20D 108.4 . . ?
C204 C203 C202 110.2(11) . . ?
C204 C203 H20E 109.6 . . ?
C202 C203 H20E 109.6 . . ?
C204 C203 H20F 109.6 . . ?
C202 C203 H20F 109.6 . . ?
H20E C203 H20F 108.1 . . ?
C203 C204 H20G 109.5 . . ?
C203 C204 H20H 109.5 . . ?
H20G C204 H20H 109.5 . . ?
C203 C204 H20I 109.5 . . ?
H20G C204 H20I 109.5 . . ?
H20H C204 H20I 109.5 . . ?
C206 C205 N2 116.5(6) . . ?
C206 C205 H20J 108.2 . . ?
N2 C205 H20J 108.2 . . ?
C206 C205 H20K 108.2 . . ?
N2 C205 H20K 108.2 . . ?
H20J C205 H20K 107.3 . . ?
C205 C206 C207 109.4(7) . . ?
C205 C206 H20L 109.8 . . ?
C207 C206 H20L 109.8 . . ?
C205 C206 H20M 109.8 . . ?
C207 C206 H20M 109.8 . . ?
H20L C206 H20M 108.2 . . ?
C208 C207 C206 114.1(8) . . ?
C208 C207 H20N 108.7 . . ?
C206 C207 H20N 108.7 . . ?
C208 C207 H20O 108.7 . . ?
C206 C207 H20O 108.7 . . ?
H20N C207 H20O 107.6 . . ?
C207 C208 H20P 109.5 . . ?
C207 C208 H20Q 109.5 . . ?
H20P C208 H20Q 109.5 . . ?
C207 C208 H20R 109.5 . . ?
H20P C208 H20R 109.5 . . ?
H20Q C208 H20R 109.5 . . ?
N2 C209 C210 115.9(7) . . ?
N2 C209 H20S 108.3 . . ?
C210 C209 H20S 108.3 . . ?
N2 C209 H20T 108.3 . . ?
C210 C209 H20T 108.3 . . ?
H20S C209 H20T 107.4 . . ?
C209 C210 C211 105.2(9) . . ?
C209 C210 H21A 110.7 . . ?
C211 C210 H21A 110.7 . . ?
C209 C210 H21B 110.7 . . ?
C211 C210 H21B 110.7 . . ?
H21A C210 H21B 108.8 . . ?
C212 C211 C210 110.4(12) . . ?
C212 C211 H21C 109.6 . . ?
C210 C211 H21C 109.6 . . ?
C212 C211 H21D 109.6 . . ?
C210 C211 H21D 109.6 . . ?
H21C C211 H21D 108.1 . . ?
C211 C212 H21E 109.5 . . ?
C211 C212 H21F 109.5 . . ?
H21E C212 H21F 109.5 . . ?
C211 C212 H21G 109.5 . . ?
H21E C212 H21G 109.5 . . ?
H21F C212 H21G 109.5 . . ?
C214 C213 N2 117.5(6) . . ?
C214 C213 H21H 107.9 . . ?
N2 C213 H21H 107.9 . . ?
C214 C213 H21I 107.9 . . ?
N2 C213 H21I 107.9 . . ?
H21H C213 H21I 107.2 . . ?
C213 C214 C215 112.1(6) . . ?
C213 C214 H21J 109.2 . . ?
C215 C214 H21J 109.2 . . ?
C213 C214 H21K 109.2 . . ?
C215 C214 H21K 109.2 . . ?
H21J C214 H21K 107.9 . . ?
C216 C215 C214 113.2(8) . . ?
C216 C215 H21L 108.9 . . ?
C214 C215 H21L 108.9 . . ?
C216 C215 H21M 108.9 . . ?
C214 C215 H21M 108.9 . . ?
H21L C215 H21M 107.7 . . ?
C215 C216 H21N 109.5 . . ?
C215 C216 H21O 109.5 . . ?
H21N C216 H21O 109.5 . . ?
C215 C216 H21P 109.5 . . ?
H21N C216 H21P 109.5 . . ?
H21O C216 H21P 109.5 . . ?
C309 N3 C305 109.3(9) . . ?
C309 N3 C313 110.4(9) . . ?
C305 N3 C313 107.3(9) . . ?
C309 N3 C301 109.7(9) . . ?
C305 N3 C301 108.4(8) . . ?
C313 N3 C301 111.6(8) . . ?
C302 C301 N3 114.7(8) . . ?
C302 C301 H30A 108.6 . . ?
N3 C301 H30A 108.6 . . ?
C302 C301 H30B 108.6 . . ?
N3 C301 H30B 108.6 . . ?
H30A C301 H30B 107.6 . . ?
C301 C302 C303 110.5(8) . . ?
C301 C302 H30C 109.5 . . ?
C303 C302 H30C 109.5 . . ?
C301 C302 H30D 109.5 . . ?
C303 C302 H30D 109.5 . . ?
H30C C302 H30D 108.1 . . ?
C302 C303 C304 111.5(8) . . ?
C302 C303 H30E 109.3 . . ?
C304 C303 H30E 109.3 . . ?
C302 C303 H30F 109.3 . . ?
C304 C303 H30F 109.3 . . ?
H30E C303 H30F 108.0 . . ?
C303 C304 H30G 109.5 . . ?
C303 C304 H30H 109.5 . . ?
H30G C304 H30H 109.5 . . ?
C303 C304 H30I 109.5 . . ?
H30G C304 H30I 109.5 . . ?
H30H C304 H30I 109.5 . . ?
N3 C305 C306 118.8(8) . . ?
N3 C305 H30J 107.6 . . ?
C306 C305 H30J 107.6 . . ?
N3 C305 H30K 107.6 . . ?
C306 C305 H30K 107.6 . . ?
H30J C305 H30K 107.1 . . ?
C305 C306 C307 113.1(9) . . ?
C305 C306 H30L 109.0 . . ?
C307 C306 H30L 109.0 . . ?
C305 C306 H30M 109.0 . . ?
C307 C306 H30M 109.0 . . ?
H30L C306 H30M 107.8 . . ?
C306 C307 C308 113.5(12) . . ?
C306 C307 H30N 108.9 . . ?
C308 C307 H30N 108.9 . . ?
C306 C307 H30O 108.9 . . ?
C308 C307 H30O 108.9 . . ?
H30N C307 H30O 107.7 . . ?
C307 C308 H30P 109.5 . . ?
C307 C308 H30Q 109.5 . . ?
H30P C308 H30Q 109.5 . . ?
C307 C308 H30R 109.5 . . ?
H30P C308 H30R 109.5 . . ?
H30Q C308 H30R 109.5 . . ?
N3 C309 C310 117.4(9) . . ?
N3 C309 H30S 108.0 . . ?
C310 C309 H30S 108.0 . . ?
N3 C309 H30T 108.0 . . ?
C310 C309 H30T 108.0 . . ?
H30S C309 H30T 107.2 . . ?
C309 C310 C311 104.1(11) . . ?
C309 C310 H31A 110.9 . . ?
C311 C310 H31A 110.9 . . ?
C309 C310 H31B 110.9 . . ?
C311 C310 H31B 110.9 . . ?
H31A C310 H31B 109.0 . . ?
C312 C311 C310 108.7(14) . . ?
C312 C311 H31C 109.9 . . ?
C310 C311 H31C 109.9 . . ?
C312 C311 H31D 109.9 . . ?
C310 C311 H31D 109.9 . . ?
H31C C311 H31D 108.3 . . ?
C311 C312 H31E 109.5 . . ?
C311 C312 H31F 109.5 . . ?
H31E C312 H31F 109.5 . . ?
C311 C312 H31G 109.5 . . ?
H31E C312 H31G 109.5 . . ?
H31F C312 H31G 109.5 . . ?
N3 C313 C314 113.1(11) . . ?
N3 C313 H31H 109.0 . . ?
C314 C313 H31H 109.0 . . ?
N3 C313 H31I 109.0 . . ?
C314 C313 H31I 109.0 . . ?
H31H C313 H31I 107.8 . . ?
C313 C314 C315 103.5(12) . . ?
C313 C314 H31J 111.1 . . ?
C315 C314 H31J 111.1 . . ?
C313 C314 H31K 111.1 . . ?
C315 C314 H31K 111.1 . . ?
H31J C314 H31K 109.0 . . ?
C316 C315 C314 114.6(15) . . ?
C316 C315 H31L 108.6 . . ?
C314 C315 H31L 108.6 . . ?
C316 C315 H31M 108.6 . . ?
C314 C315 H31M 108.6 . . ?
H31L C315 H31M 107.6 . . ?
C315 C316 H31N 109.5 . . ?
C315 C316 H31O 109.5 . . ?
H31N C316 H31O 109.5 . . ?
C315 C316 H31P 109.5 . . ?
H31N C316 H31P 109.5 . . ?
H31O C316 H31P 109.5 . . ?
O401 C401 C402 116(2) . . ?
O401 C401 C403 113(2) . . ?
C402 C401 C403 117(2) . . ?
C401 C402 H40A 109.5 . . ?
C401 C402 H40B 109.5 . . ?
H40A C402 H40B 109.5 . . ?
C401 C402 H40C 109.5 . . ?
H40A C402 H40C 109.5 . . ?
H40B C402 H40C 109.5 . . ?
C401 C403 H40D 109.5 . . ?
C401 C403 H40E 109.5 . . ?
H40D C403 H40E 109.5 . . ?
C401 C403 H40F 109.5 . . ?
H40D C403 H40F 109.5 . . ?
H40E C403 H40F 109.5 . . ?
O411 C411 C412 123.3(13) . . ?
O411 C411 C413 118.0(12) . . ?
C412 C411 C413 118.7(12) . . ?
C411 C412 H41A 109.5 . . ?
C411 C412 H41B 109.5 . . ?
H41A C412 H41B 109.5 . . ?
C411 C412 H41C 109.5 . . ?
H41A C412 H41C 109.5 . . ?
H41B C412 H41C 109.5 . . ?
C411 C413 H41D 109.5 . . ?
C411 C413 H41E 109.5 . . ?
H41D C413 H41E 109.5 . . ?
C411 C413 H41F 109.5 . . ?
H41D C413 H41F 109.5 . . ?
H41E C413 H41F 109.5 . . ?

loop_
_geom_bond_atom_site_label_1
_geom_bond_atom_site_label_2
_geom_bond_distance
_geom_bond_site_symmetry_2
_geom_bond_publ_flag
Ni1 C13 1.763(7) . ?
Ni1 C15 1.915(7) . ?
Ni1 C5 1.941(7) . ?
Ni1 Pd3 2.43(3) . ?
Ni1 Pd17 2.44(3) . ?
Ni1 Ni17 2.487(9) . ?
Ni1 Ni3 2.503(12) . ?
Ni1 Pd18 2.7068(9) . ?
Ni1 Pd19 2.7125(9) . ?
Ni2 C14 1.749(7) . ?
Ni2 C23 1.901(7) . ?
Ni2 C6 1.926(6) . ?
Ni2 Pd15 2.6510(9) . ?
Ni2 Pd20 2.6872(9) 7_556 ?
Ni2 Pd19 2.6902(9) . ?
Ni2 Pd13 2.7025(9) 7_556 ?
Ni3 C4 1.922(14) . ?
Ni3 C5 1.961(14) . ?
Ni3 C3 2.071(13) . ?
Ni3 Ni5 2.535(12) . ?
Ni3 Pd21 2.569(13) . ?
Ni3 Pd16 2.657(12) . ?
Ni3 Pd18 2.682(13) . ?
Ni3 Pd14 2.726(9) . ?
Ni3 Pd17 2.80(3) . ?
Pd3 C4 1.90(4) . ?
Pd3 C5 1.93(4) . ?
Pd3 C3 1.95(3) . ?
Pd3 Ni5 2.60(3) . ?
Pd3 Ni21 2.68(4) . ?
Pd3 Ni17 2.72(3) . ?
Pd3 Pd16 2.77(3) . ?
Pd3 Pd18 2.77(4) . ?
Pd3 Pd14 2.88(3) . ?
Ni4 C7 1.775(7) . ?
Ni4 C8 1.871(6) . ?
Ni4 C17 1.949(7) 7_556 ?
Ni4 Pd8 2.40(4) 7_556 ?
Ni4 Ni8 2.472(10) 7_556 ?
Ni4 Ni6 2.4908(10) . ?
Ni4 Pd12 2.6985(9) 7_556 ?
Ni4 Pd14 2.7389(8) . ?
Ni5 C2 1.904(6) . ?
Ni5 C4 1.907(6) . ?
Ni5 C18 1.962(7) . ?
Ni5 Ni7 2.4696(10) . ?
Ni5 Ni6 2.5671(10) . ?
Ni5 Pd14 2.6137(8) . ?
Ni5 Pd11 2.6433(8) 7_556 ?
Ni5 Pd21 2.7644(19) . ?
Ni5 Pd13 2.8070(8) . ?
Ni5 Ni21 2.95(2) . ?
Ni6 C18 1.893(7) . ?
Ni6 C8 1.924(6) . ?
Ni6 C9 1.951(7) . ?
Ni6 Ni7 2.4918(11) . ?
Ni6 Pd15 2.6544(9) 7_556 ?
Ni6 Pd14 2.6628(9) . ?
Ni6 Ni8 2.672(10) 7_556 ?
Ni6 Pd11 2.6858(8) 7_556 ?
Ni6 Pd8 2.72(4) 7_556 ?
Ni7 C1 1.769(7) . ?
Ni7 C9 1.934(7) . ?
Ni7 C2 1.935(7) . ?
Ni7 Pd13 2.6762(9) . ?
Ni7 Pd15 2.6823(9) 7_556 ?
Ni8 C16 1.784(11) . ?
Ni8 C17 1.879(11) . ?
Ni8 Ni4 2.473(10) 7_556 ?
Ni8 Pd17 2.54(3) . ?
Ni8 Pd11 2.630(9) . ?
Ni8 Pd15 2.661(9) . ?
Ni8 Ni6 2.672(10) 7_556 ?
Ni8 Pd21 2.702(10) . ?
Ni8 Pd12 2.744(7) . ?
Pd8 C17 1.79(4) . ?
Pd8 C16 1.91(3) . ?
Pd8 Ni4 2.40(4) 7_556 ?
Pd8 Ni21 2.46(5) . ?
Pd8 Ni17 2.58(4) . ?
Pd8 Pd12 2.59(3) . ?
Pd8 Pd11 2.61(4) . ?
Pd8 Ni6 2.72(4) 7_556 ?
Pd8 Pd15 2.80(4) . ?
Ni9 C12 1.768(7) . ?
Ni9 C11 1.893(6) . ?
Ni9 C21 1.924(6) 7_556 ?
Ni9 Pd14 2.6083(9) 7_556 ?
Ni9 Pd12 2.6710(9) . ?
Ni9 Pd20 2.7244(9) . ?
Ni9 Pd18 2.7509(9) 7_556 ?
Ni10 C20 1.739(8) . ?
Ni10 C24 1.975(7) 7_556 ?
Ni10 C22 1.989(7) 7_556 ?
Ni10 C19 1.997(7) . ?
Ni10 Pd20 2.6652(9) . ?
Ni10 Pd19 2.6695(10) 7_556 ?
Ni10 Pd18 2.6757(10) 7_556 ?
Pd11 Ni21 2.62(3) . ?
Pd11 Ni5 2.6434(8) 7_556 ?
Pd11 Pd16 2.6599(6) 7_556 ?
Pd11 Pd16 2.6808(6) . ?
Pd11 Ni6 2.6857(8) 7_556 ?
Pd11 Pd21 2.728(3) 7_556 ?
Pd11 Pd11 2.7364(8) 7_556 ?
Pd11 Pd21 2.739(2) . ?
Pd11 Pd14 2.7422(6) 7_556 ?
Pd11 Pd15 2.7806(6) . ?
Pd12 C11 2.063(6) . ?
Pd12 C10 2.119(6) . ?
Pd12 Ni21 2.69(3) . ?
Pd12 Ni4 2.6985(9) 7_556 ?
Pd12 Pd14 2.7585(6) 7_556 ?
Pd12 Pd20 2.7690(6) . ?
Pd12 Pd21 2.782(3) . ?
Pd12 Pd16 2.8243(6) 7_556 ?
Pd13 C23 2.102(6) 7_556 ?
Pd13 C10 2.218(6) . ?
Pd13 C2 2.423(7) . ?
Pd13 Ni2 2.7026(9) 7_556 ?
Pd13 Pd21 2.723(3) . ?
Pd13 Pd20 2.7837(6) . ?
Pd13 Pd16 2.8129(6) 7_556 ?
Pd13 Pd15 2.8190(6) 7_556 ?
Pd13 Ni21 2.82(3) . ?
Pd14 C21 1.973(6) . ?
Pd14 C18 2.433(8) . ?
Pd14 Ni9 2.6081(9) 7_556 ?
Pd14 Pd11 2.7422(6) 7_556 ?
Pd14 Pd12 2.7584(6) 7_556 ?
Pd14 Pd18 2.7615(6) . ?
Pd14 Pd16 2.8120(6) . ?
Pd15 C6 2.060(6) . ?
Pd15 C9 2.267(6) 7_556 ?
Pd15 Ni6 2.6545(9) 7_556 ?
Pd15 Ni17 2.679(7) . ?
Pd15 Ni7 2.6823(9) 7_556 ?
Pd15 Pd19 2.7543(6) . ?
Pd15 Pd16 2.8189(6) . ?
Pd15 Pd13 2.8190(6) 7_556 ?
Pd16 Pd11 2.6600(6) 7_556 ?
Pd16 Ni17 2.683(6) . ?
Pd16 Ni21 2.74(3) . ?
Pd16 Pd21 2.761(3) . ?
Pd16 Pd19 2.7956(6) . ?
Pd16 Pd20 2.8006(6) 7_556 ?
Pd16 Pd13 2.8128(6) 7_556 ?
Pd17 C15 1.84(3) . ?
Pd17 C3 1.88(3) . ?
Pd17 C16 1.96(3) . ?
Pd17 Pd21 2.73(3) . ?
Pd17 Pd19 2.76(3) . ?
Ni17 C15 1.938(10) . ?
Ni17 C3 1.959(11) . ?
Ni17 C16 2.004(11) . ?
Ni17 Ni21 2.56(3) . ?
Ni17 Pd19 2.668(8) . ?
Pd18 C22 1.971(7) . ?
Pd18 C5 2.262(6) . ?
Pd18 C21 2.562(6) . ?
Pd18 Ni10 2.6757(10) 7_556 ?
Pd18 Ni9 2.7508(9) 7_556 ?
Pd18 Pd19 2.8228(6) . ?
Pd18 Pd20 2.9053(6) 7_556 ?
Pd19 C24 1.971(7) . ?
Pd19 C6 2.220(6) . ?
Pd19 C15 2.470(8) . ?
Pd19 Ni10 2.6697(10) 7_556 ?
Pd19 Pd20 2.8731(6) 7_556 ?
Pd20 C19 1.949(7) . ?
Pd20 C23 2.401(6) 7_556 ?
Pd20 C11 2.549(6) . ?
Pd20 Ni2 2.6871(9) 7_556 ?
Pd20 Pd16 2.8007(6) 7_556 ?
Pd20 Pd19 2.8730(6) 7_556 ?
Pd20 Pd18 2.9053(6) 7_556 ?
Pd21 C10 1.992(7) . ?
Pd21 C3 2.177(8) . ?
Pd21 Pd11 2.728(3) 7_556 ?
Ni21 C10 2.01(3) . ?
Ni21 C3 2.20(3) . ?
Ni21 Pd11 2.79(3) 7_556 ?
C1 O1 1.133(8) . ?
C2 O2 1.173(8) . ?
C3 O3 1.176(8) . ?
C4 O4 1.156(7) . ?
C5 O5 1.175(8) . ?
C6 O6 1.181(7) . ?
C7 O7 1.137(8) . ?
C8 O8 1.157(8) . ?
C9 O9 1.171(8) . ?
C9 Pd15 2.267(6) 7_556 ?
C10 O10 1.163(7) . ?
C11 O11 1.166(7) . ?
C12 O12 1.133(8) . ?
C13 O13 1.124(9) . ?
C14 O14 1.138(9) . ?
C15 O15 1.171(8) . ?
C16 O16 1.173(8) . ?
C17 O17 1.160(8) . ?
C17 Ni4 1.949(7) 7_556 ?
C18 O18 1.172(8) . ?
C19 O19 1.148(9) . ?
C20 O20 1.160(9) . ?
C21 O21 1.172(7) . ?
C21 Ni9 1.924(6) 7_556 ?
C22 O22 1.159(8) . ?
C22 Ni10 1.989(7) 7_556 ?
C23 O23 1.163(8) . ?
C23 Pd13 2.102(6) 7_556 ?
C23 Pd20 2.401(6) 7_556 ?
C24 O24 1.160(9) . ?
C24 Ni10 1.975(7) 7_556 ?
N1 C109 1.487(10) . ?
N1 C113 1.498(9) . ?
N1 C105 1.506(9) . ?
N1 C101 1.515(9) . ?
C101 C102 1.504(12) . ?
C101 H10A 0.9900 . ?
C101 H10B 0.9900 . ?
C102 C103 1.469(12) . ?
C102 H10C 0.9900 . ?
C102 H10D 0.9900 . ?
C103 C104 1.376(15) . ?
C103 H10E 0.9900 . ?
C103 H10F 0.9900 . ?
C104 H10G 0.9800 . ?
C104 H10H 0.9800 . ?
C104 H10I 0.9800 . ?
C105 C106 1.501(11) . ?
C105 H10J 0.9900 . ?
C105 H10K 0.9900 . ?
C106 C107 1.502(11) . ?
C106 H10L 0.9900 . ?
C106 H10M 0.9900 . ?
C107 C108 1.469(13) . ?
C107 H10N 0.9900 . ?
C107 H10O 0.9900 . ?
C108 H10P 0.9800 . ?
C108 H10Q 0.9800 . ?
C108 H10R 0.9800 . ?
C109 C110 1.505(12) . ?
C109 H10S 0.9900 . ?
C109 H10T 0.9900 . ?
C110 C111 1.566(13) . ?
C110 H11A 0.9900 . ?
C110 H11B 0.9900 . ?
C111 C112 1.389(15) . ?
C111 H11C 0.9900 . ?
C111 H11D 0.9900 . ?
C112 H11E 0.9800 . ?
C112 H11F 0.9800 . ?
C112 H11G 0.9800 . ?
C113 C114 1.509(10) . ?
C113 H11H 0.9900 . ?
C113 H11I 0.9900 . ?
C114 C115 1.514(11) . ?
C114 H11J 0.9900 . ?
C114 H11K 0.9900 . ?
C115 C116 1.516(11) . ?
C115 H11L 0.9900 . ?
C115 H11M 0.9900 . ?
C116 H11N 0.9800 . ?
C116 H11O 0.9800 . ?
C116 H11P 0.9800 . ?
N2 C201 1.497(9) . ?
N2 C209 1.501(9) . ?
N2 C205 1.509(8) . ?
N2 C213 1.520(9) . ?
C201 C202 1.513(12) . ?
C201 H20A 0.9900 . ?
C201 H20B 0.9900 . ?
C202 C203 1.520(12) . ?
C202 H20C 0.9900 . ?
C202 H20D 0.9900 . ?
C203 C204 1.512(15) . ?
C203 H20E 0.9900 . ?
C203 H20F 0.9900 . ?
C204 H20G 0.9800 . ?
C204 H20H 0.9800 . ?
C204 H20I 0.9800 . ?
C205 C206 1.500(10) . ?
C205 H20J 0.9900 . ?
C205 H20K 0.9900 . ?
C206 C207 1.541(11) . ?
C206 H20L 0.9900 . ?
C206 H20M 0.9900 . ?
C207 C208 1.475(11) . ?
C207 H20N 0.9900 . ?
C207 H20O 0.9900 . ?
C208 H20P 0.9800 . ?
C208 H20Q 0.9800 . ?
C208 H20R 0.9800 . ?
C209 C210 1.505(12) . ?
C209 H20S 0.9900 . ?
C209 H20T 0.9900 . ?
C210 C211 1.534(12) . ?
C210 H21A 0.9900 . ?
C210 H21B 0.9900 . ?
C211 C212 1.417(14) . ?
C211 H21C 0.9900 . ?
C211 H21D 0.9900 . ?
C212 H21E 0.9800 . ?
C212 H21F 0.9800 . ?
C212 H21G 0.9800 . ?
C213 C214 1.503(9) . ?
C213 H21H 0.9900 . ?
C213 H21I 0.9900 . ?
C214 C215 1.519(10) . ?
C214 H21J 0.9900 . ?
C214 H21K 0.9900 . ?
C215 C216 1.505(11) . ?
C215 H21L 0.9900 . ?
C215 H21M 0.9900 . ?
C216 H21N 0.9800 . ?
C216 H21O 0.9800 . ?
C216 H21P 0.9800 . ?
N3 C309 1.482(11) . ?
N3 C305 1.483(11) . ?
N3 C313 1.504(12) . ?
N3 C301 1.515(10) . ?
C301 C302 1.504(11) . ?
C301 H30A 0.9900 . ?
C301 H30B 0.9900 . ?
C302 C303 1.513(10) . ?
C302 H30C 0.9900 . ?
C302 H30D 0.9900 . ?
C303 C304 1.515(12) . ?
C303 H30E 0.9900 . ?
C303 H30F 0.9900 . ?
C304 H30G 0.9800 . ?
C304 H30H 0.9800 . ?
C304 H30I 0.9800 . ?
C305 C306 1.528(12) . ?
C305 H30J 0.9900 . ?
C305 H30K 0.9900 . ?
C306 C307 1.534(13) . ?
C306 H30L 0.9900 . ?
C306 H30M 0.9900 . ?
C307 C308 1.573(14) . ?
C307 H30N 0.9900 . ?
C307 H30O 0.9900 . ?
C308 H30P 0.9800 . ?
C308 H30Q 0.9800 . ?
C308 H30R 0.9800 . ?
C309 C310 1.492(13) . ?
C309 H30S 0.9900 . ?
C309 H30T 0.9900 . ?
C310 C311 1.526(14) . ?
C310 H31A 0.9900 . ?
C310 H31B 0.9900 . ?
C311 C312 1.407(15) . ?
C311 H31C 0.9900 . ?
C311 H31D 0.9900 . ?
C312 H31E 0.9800 . ?
C312 H31F 0.9800 . ?
C312 H31G 0.9800 . ?
C313 C314 1.549(14) . ?
C313 H31H 0.9900 . ?
C313 H31I 0.9900 . ?
C314 C315 1.573(15) . ?
C314 H31J 0.9900 . ?
C314 H31K 0.9900 . ?
C315 C316 1.419(15) . ?
C315 H31L 0.9900 . ?
C315 H31M 0.9900 . ?
C316 H31N 0.9800 . ?
C316 H31O 0.9800 . ?
C316 H31P 0.9800 . ?
O401 C401 1.222(16) . ?
C401 C402 1.498(16) . ?
C401 C403 1.520(17) . ?
C402 H40A 0.9800 . ?
C402 H40B 0.9800 . ?
C402 H40C 0.9800 . ?
C403 H40D 0.9800 . ?
C403 H40E 0.9800 . ?
C403 H40F 0.9800 . ?
O411 C411 1.223(12) . ?
C411 C412 1.493(14) . ?
C411 C413 1.508(13) . ?
C412 H41A 0.9800 . ?
C412 H41B 0.9800 . ?
C412 H41C 0.9800 . ?
C413 H41D 0.9800 . ?
C413 H41E 0.9800 . ?
C413 H41F 0.9800 . ?
